data_7248351
loop_
_publ_author_name
'Wang, Yanyan'
'Xiong, Ying'
'Liao, Wuping'

_publ_section_title
;
 Solvent-polarity-controlled assembly of polynuclear titanium-calixarene
 complexes: constructing isolated {Ti7}, {Ti13}, {Ti24} and {Tb2Ti13}
 clusters
;
_journal_issue 17
_journal_name_full CrystEngComm
_journal_page_first 2287
_journal_page_last 2296
_journal_paper_doi 10.1039/D3CE01275A
_journal_volume 26
_journal_year 2024
_chemical_formula_moiety 'C358 H430 N2 O72 Ti24'
_chemical_formula_sum 'C358 H430 N2 O72 Ti24'
_chemical_formula_weight 7062.61
_space_group_crystal_system triclinic
_space_group_IT_number 2
_space_group_name_Hall '-P 1'
_space_group_name_H-M_alt 'P -1'
_atom_sites_solution_hydrogens geom
_atom_sites_solution_primary direct
_atom_sites_solution_secondary difmap
_audit_creation_method SHELXL-2014/7
_audit_update_record
;
2022-12-25 deposited with the CCDC.	2024-03-25 downloaded from the CCDC.
;
_cell_angle_alpha 111.5900(10)
_cell_angle_beta 108.5490(10)
_cell_angle_gamma 96.5950(10)
_cell_formula_units_Z 1
_cell_length_a 22.9160(6)
_cell_length_b 23.1929(6)
_cell_length_c 25.3092(6)
_cell_measurement_reflns_used 9906
_cell_measurement_temperature 180(2)
_cell_measurement_theta_max 54.9549
_cell_measurement_theta_min 3.3358
_cell_volume 11440.4(5)
_computing_cell_refinement 'Bruker SMART'
_computing_data_collection 'Bruker SMART'
_computing_data_reduction 'Bruker SAINT'
_computing_molecular_graphics 'Bruker SHELXTL'
_computing_publication_material 'Bruker SHELXTL'
_computing_structure_refinement 'SHELXL-2014/7 (Sheldrick, 2014)'
_computing_structure_solution 'Bruker SHELXTL'
_diffrn_ambient_temperature 180(2)
_diffrn_measured_fraction_theta_full 0.982
_diffrn_measured_fraction_theta_max 0.982
_diffrn_measurement_device_type 'CCD area detector'
_diffrn_measurement_method 'phi and omega scans'
_diffrn_radiation_type CuK\a
_diffrn_radiation_wavelength 1.54178
_diffrn_reflns_av_R_equivalents 0.0489
_diffrn_reflns_av_unetI/netI 0.0333
_diffrn_reflns_Laue_measured_fraction_full 0.982
_diffrn_reflns_Laue_measured_fraction_max 0.982
_diffrn_reflns_limit_h_max 24
_diffrn_reflns_limit_h_min -24
_diffrn_reflns_limit_k_max 24
_diffrn_reflns_limit_k_min -24
_diffrn_reflns_limit_l_max 26
_diffrn_reflns_limit_l_min -26
_diffrn_reflns_number 225026
_diffrn_reflns_point_group_measured_fraction_full 0.982
_diffrn_reflns_point_group_measured_fraction_max 0.982
_diffrn_reflns_theta_full 55.129
_diffrn_reflns_theta_max 55.129
_diffrn_reflns_theta_min 3.224
_exptl_absorpt_coefficient_mu 3.814
_exptl_absorpt_correction_T_max 0.678
_exptl_absorpt_correction_T_min 0.604
_exptl_absorpt_correction_type multi-scan
_exptl_absorpt_process_details 'SADABS 2014/5'
_exptl_crystal_colour red
_exptl_crystal_density_diffrn 1.025
_exptl_crystal_description block
_exptl_crystal_F_000 3696
_exptl_crystal_size_max 0.148
_exptl_crystal_size_mid 0.121
_exptl_crystal_size_min 0.102
_refine_diff_density_max 1.640
_refine_diff_density_min -1.531
_refine_diff_density_rms 0.087
_refine_ls_extinction_method none
_refine_ls_goodness_of_fit_ref 1.094
_refine_ls_hydrogen_treatment constr
_refine_ls_matrix_type full
_refine_ls_number_parameters 2053
_refine_ls_number_reflns 28358
_refine_ls_number_restraints 101
_refine_ls_restrained_S_all 1.116
_refine_ls_R_factor_all 0.1073
_refine_ls_R_factor_gt 0.0809
_refine_ls_shift/su_max 0.001
_refine_ls_shift/su_mean 0.000
_refine_ls_structure_factor_coef Fsqd
_refine_ls_weighting_details 'w=1/[\s^2^(Fo^2^)+(0.1055P)^2^+46.6994P] where P=(Fo^2^+2Fc^2^)/3'
_refine_ls_weighting_scheme calc
_refine_ls_wR_factor_gt 0.2205
_refine_ls_wR_factor_ref 0.2461
_reflns_Friedel_coverage 0.000
_reflns_number_gt 21056
_reflns_number_total 28358
_reflns_threshold_expression 'I > 2\s(I)'
_cod_data_source_file d3ce01275a2.cif
_cod_data_source_block 10a_sq
_cod_depositor_comments 'Adding full bibliography for 7248348--7248351.cif.'
_cod_database_code 7248351
_shelx_shelxl_version_number 2014/7
_shelx_space_group_comment
;
The symmetry employed for this shelxl refinement is uniquely defined
by the following loop, which should always be used as a source of
symmetry information in preference to the above space-group names.
They are only intended as comments.
;
_shelx_estimated_absorpt_t_min 0.601
_shelx_estimated_absorpt_t_max 0.696

loop_
_space_group_symop_operation_xyz
'x, y, z'
'-x, -y, -z'

loop_
_atom_site_label
_atom_site_type_symbol
_atom_site_fract_x
_atom_site_fract_y
_atom_site_fract_z
_atom_site_U_iso_or_equiv
_atom_site_adp_type
_atom_site_occupancy
_atom_site_site_symmetry_order
_atom_site_calc_flag
_atom_site_refinement_flags_posn
_atom_site_refinement_flags_adp
_atom_site_refinement_flags_occupancy
_atom_site_disorder_assembly
_atom_site_disorder_group
C1 C 0.7126(3) 0.8908(3) 0.7793(3) 0.0485(17) Uani 1 1 d . . . . .
C2 C 0.6799(3) 0.9309(3) 0.7592(3) 0.0478(16) Uani 1 1 d . . . . .
C3 C 0.7122(4) 0.9951(4) 0.7842(4) 0.070(2) Uani 1 1 d . . . . .
H3A H 0.6907 1.0226 0.7702 0.084 Uiso 1 1 calc R U . . .
C4 C 0.7749(4) 1.0219(4) 0.8292(4) 0.078(3) Uani 1 1 d . . . . .
C5 C 0.8056(4) 0.9802(4) 0.8474(4) 0.075(2) Uani 1 1 d . . . . .
H5A H 0.8482 0.9962 0.8772 0.090 Uiso 1 1 calc R U . . .
C6 C 0.7751(3) 0.9151(3) 0.8229(3) 0.0576(19) Uani 1 1 d . . . . .
C7 C 0.8067(5) 1.0939(5) 0.8551(6) 0.111(4) Uani 1 1 d . . . . .
C8 C 0.8246(9) 1.1068(7) 0.8092(8) 0.212(8) Uani 1 1 d . U . . .
H8A H 0.7865 1.0934 0.7714 0.317 Uiso 1 1 calc R U . . .
H8B H 0.8440 1.1529 0.8255 0.317 Uiso 1 1 calc R U . . .
H8C H 0.8553 1.0828 0.7998 0.317 Uiso 1 1 calc R U . . .
C9 C 0.8664(6) 1.1152(5) 0.9121(6) 0.128(4) Uani 1 1 d . . . . .
H9A H 0.8558 1.1072 0.9437 0.192 Uiso 1 1 calc R U . . .
H9B H 0.8968 1.0911 0.9020 0.192 Uiso 1 1 calc R U . . .
H9C H 0.8855 1.1613 0.9276 0.192 Uiso 1 1 calc R U . . .
C10 C 0.7608(7) 1.1323(6) 0.8731(12) 0.279(16) Uani 1 1 d . . . . .
H10A H 0.7498 1.1226 0.9038 0.418 Uiso 1 1 calc R U . . .
H10B H 0.7812 1.1784 0.8905 0.418 Uiso 1 1 calc R U . . .
H10C H 0.7219 1.1206 0.8364 0.418 Uiso 1 1 calc R U . . .
C11 C 0.8151(3) 0.7784(3) 0.7414(3) 0.0509(18) Uani 1 1 d . . . . .
C12 C 0.8455(3) 0.7561(4) 0.7013(4) 0.0571(19) Uani 1 1 d . . . . .
C13 C 0.9002(3) 0.7985(4) 0.7098(4) 0.067(2) Uani 1 1 d . . . . .
H13A H 0.9207 0.7839 0.6820 0.081 Uiso 1 1 calc R U . . .
C14 C 0.9255(4) 0.8594(4) 0.7558(5) 0.073(2) Uani 1 1 d . . . . .
C15 C 0.8952(3) 0.8797(4) 0.7970(4) 0.071(2) Uani 1 1 d . . . . .
H15A H 0.9126 0.9215 0.8301 0.085 Uiso 1 1 calc R U . . .
C16 C 0.8406(3) 0.8408(4) 0.7908(4) 0.059(2) Uani 1 1 d . . . . .
C17 C 0.9873(4) 0.9038(5) 0.7661(6) 0.107(4) Uani 1 1 d . . . . .
C18 C 1.0052(6) 0.8799(7) 0.7085(7) 0.145(5) Uani 1 1 d . . . . .
H18A H 1.0093 0.8359 0.6984 0.218 Uiso 1 1 calc R U . . .
H18B H 0.9716 0.8805 0.6733 0.218 Uiso 1 1 calc R U . . .
H18C H 1.0457 0.9081 0.7176 0.218 Uiso 1 1 calc R U . . .
C19 C 0.9812(6) 0.9713(6) 0.7805(9) 0.185(8) Uani 1 1 d . . . . .
H19A H 0.9474 0.9715 0.7452 0.277 Uiso 1 1 calc R U . . .
H19B H 0.9704 0.9873 0.8169 0.277 Uiso 1 1 calc R U . . .
H19C H 1.0217 0.9991 0.7888 0.277 Uiso 1 1 calc R U . . .
C20 C 1.0398(5) 0.9053(8) 0.8215(7) 0.161(6) Uani 1 1 d . . . . .
H20A H 1.0446 0.8617 0.8131 0.241 Uiso 1 1 calc R U . . .
H20B H 1.0800 0.9334 0.8296 0.241 Uiso 1 1 calc R U . . .
H20C H 1.0288 0.9216 0.8577 0.241 Uiso 1 1 calc R U . . .
C21 C 0.7564(3) 0.6819(4) 0.5464(3) 0.0571(19) Uani 1 1 d . . . . .
C22 C 0.7503(4) 0.6821(4) 0.4901(4) 0.065(2) Uani 1 1 d . . . . .
C23 C 0.8058(4) 0.6888(5) 0.4779(4) 0.081(3) Uani 1 1 d . . . . .
H23A H 0.8029 0.6913 0.4405 0.097 Uiso 1 1 calc R U . . .
C24 C 0.8653(4) 0.6918(5) 0.5189(5) 0.089(3) Uani 1 1 d . . . . .
C25 C 0.8678(4) 0.6866(5) 0.5716(4) 0.077(3) Uani 1 1 d . . . . .
H25A H 0.9068 0.6846 0.5981 0.092 Uiso 1 1 calc R U . . .
C26 C 0.8144(3) 0.6842(4) 0.5880(3) 0.0571(19) Uani 1 1 d . . . . .
C27 C 0.9243(5) 0.6962(8) 0.5023(6) 0.125(5) Uani 1 1 d D . . . .
C28 C 0.9177(6) 0.7194(10) 0.4542(7) 0.189(8) Uani 1 1 d . . . . .
H28A H 0.9078 0.7611 0.4671 0.284 Uiso 1 1 calc R U . . .
H28B H 0.9578 0.7240 0.4480 0.284 Uiso 1 1 calc R U . . .
H28C H 0.8832 0.6884 0.4155 0.284 Uiso 1 1 calc R U . . .
C29 C 0.9821(7) 0.7416(11) 0.5614(7) 0.254(10) Uani 1 1 d D U . . .
H29A H 0.9759 0.7850 0.5758 0.381 Uiso 1 1 calc R U . . .
H29B H 0.9862 0.7263 0.5934 0.381 Uiso 1 1 calc R U . . .
H29C H 1.0208 0.7425 0.5527 0.381 Uiso 1 1 calc R U . . .
C30 C 0.9393(10) 0.6339(12) 0.4859(12) 0.266(11) Uani 1 1 d . U . . .
H30A H 0.9432 0.6205 0.5191 0.398 Uiso 1 1 calc R U . . .
H30B H 0.9050 0.6019 0.4475 0.398 Uiso 1 1 calc R U . . .
H30C H 0.9796 0.6375 0.4801 0.398 Uiso 1 1 calc R U . . .
C31 C 0.6305(3) 0.7606(3) 0.4879(3) 0.0474(17) Uani 1 1 d . . . . .
C32 C 0.6692(3) 0.7400(4) 0.4552(3) 0.0574(19) Uani 1 1 d . . . . .
C33 C 0.6935(4) 0.7801(5) 0.4337(4) 0.078(3) Uani 1 1 d . . . . .
H33A H 0.7193 0.7661 0.4113 0.094 Uiso 1 1 calc R U . . .
C34 C 0.6819(4) 0.8397(5) 0.4434(5) 0.088(3) Uani 1 1 d . . . . .
C35 C 0.6440(4) 0.8587(4) 0.4774(4) 0.073(2) Uani 1 1 d . . . . .
H35A H 0.6366 0.9001 0.4861 0.087 Uiso 1 1 calc R U . . .
C36 C 0.6170(3) 0.8203(3) 0.4990(3) 0.0516(18) Uani 1 1 d . . . . .
C37 C 0.7078(6) 0.8832(7) 0.4184(8) 0.132(5) Uani 1 1 d . . . . .
C38 C 0.6588(8) 0.8945(9) 0.3778(8) 0.181(7) Uani 1 1 d . U . . .
H38A H 0.6256 0.9025 0.3942 0.271 Uiso 1 1 calc R U . . .
H38B H 0.6756 0.9322 0.3728 0.271 Uiso 1 1 calc R U . . .
H38C H 0.6406 0.8569 0.3377 0.271 Uiso 1 1 calc R U . . .
C39 C 0.7656(6) 0.8694(7) 0.4089(8) 0.161(7) Uani 1 1 d . . . . .
H39A H 0.7930 0.8631 0.4439 0.241 Uiso 1 1 calc R U . . .
H39B H 0.7537 0.8303 0.3708 0.241 Uiso 1 1 calc R U . . .
H39C H 0.7887 0.9055 0.4059 0.241 Uiso 1 1 calc R U . . .
C40 C 0.7344(8) 0.9587(8) 0.4730(9) 0.187(8) Uani 1 1 d . . . . .
H40A H 0.7710 0.9620 0.5081 0.280 Uiso 1 1 calc R U . . .
H40B H 0.7474 0.9876 0.4562 0.280 Uiso 1 1 calc R U . . .
H40C H 0.7003 0.9709 0.4867 0.280 Uiso 1 1 calc R U . . .
C41 C 0.4559(3) 0.7859(3) 0.4798(3) 0.0408(15) Uani 1 1 d . . . . .
C42 C 0.5060(3) 0.8351(3) 0.4909(3) 0.0424(15) Uani 1 1 d . . . . .
C43 C 0.4914(3) 0.8773(3) 0.4643(3) 0.0479(17) Uani 1 1 d . . . . .
H43A H 0.5249 0.9118 0.4729 0.057 Uiso 1 1 calc R U . . .
C44 C 0.4303(3) 0.8712(3) 0.4258(3) 0.0471(16) Uani 1 1 d . . . . .
C45 C 0.3824(3) 0.8217(3) 0.4167(3) 0.0486(17) Uani 1 1 d . . . . .
H45A H 0.3399 0.8170 0.3910 0.058 Uiso 1 1 calc R U . . .
C46 C 0.3930(3) 0.7788(3) 0.4427(3) 0.0438(16) Uani 1 1 d . . . . .
C47 C 0.4139(3) 0.9172(4) 0.3952(3) 0.0557(18) Uani 1 1 d . . . . .
C48 C 0.4725(4) 0.9638(4) 0.4059(4) 0.065(2) Uani 1 1 d . . . . .
H48A H 0.5000 0.9400 0.3891 0.098 Uiso 1 1 calc R U . . .
H48B H 0.4598 0.9914 0.3852 0.098 Uiso 1 1 calc R U . . .
H48C H 0.4958 0.9903 0.4503 0.098 Uiso 1 1 calc R U . . .
C49 C 0.3703(4) 0.9546(4) 0.4216(4) 0.072(2) Uani 1 1 d . . . . .
H49A H 0.3322 0.9241 0.4146 0.107 Uiso 1 1 calc R U . . .
H49B H 0.3935 0.9811 0.4660 0.107 Uiso 1 1 calc R U . . .
H49C H 0.3576 0.9823 0.4010 0.107 Uiso 1 1 calc R U . . .
C50 C 0.3764(4) 0.8759(4) 0.3245(4) 0.078(2) Uani 1 1 d . . . . .
H50A H 0.3382 0.8455 0.3174 0.117 Uiso 1 1 calc R U . . .
H50B H 0.3638 0.9041 0.3045 0.117 Uiso 1 1 calc R U . . .
H50C H 0.4037 0.8522 0.3072 0.117 Uiso 1 1 calc R U . . .
C51 C 0.3192(3) 0.7183(3) 0.5187(3) 0.0477(17) Uani 1 1 d . . . . .
C52 C 0.3026(3) 0.7338(4) 0.4683(3) 0.0536(18) Uani 1 1 d . . . . .
C53 C 0.2468(4) 0.7527(5) 0.4519(4) 0.088(3) Uani 1 1 d . . . . .
H53A H 0.2354 0.7629 0.4174 0.106 Uiso 1 1 calc R U . . .
C54 C 0.2068(5) 0.7574(7) 0.4842(5) 0.120(5) Uani 1 1 d . . . . .
C55 C 0.2238(4) 0.7379(7) 0.5317(5) 0.115(4) Uani 1 1 d . . . . .
H55A H 0.1961 0.7377 0.5528 0.138 Uiso 1 1 calc R U . . .
C56 C 0.2799(3) 0.7186(4) 0.5499(4) 0.068(2) Uani 1 1 d . . . . .
C57 C 0.1465(7) 0.7818(12) 0.4667(8) 0.186(9) Uani 1 1 d . . . . .
C58 C 0.1083(5) 0.7427(8) 0.3964(8) 0.173(7) Uani 1 1 d . . . . .
H58A H 0.1371 0.7421 0.3748 0.259 Uiso 1 1 calc R U . . .
H58B H 0.0889 0.6985 0.3876 0.259 Uiso 1 1 calc R U . . .
H58C H 0.0747 0.7626 0.3822 0.259 Uiso 1 1 calc R U . . .
C59 C 0.1150(6) 0.7893(9) 0.5074(8) 0.183(8) Uani 1 1 d . . . . .
H59A H 0.1457 0.8151 0.5499 0.274 Uiso 1 1 calc R U . . .
H59B H 0.0816 0.8110 0.4976 0.274 Uiso 1 1 calc R U . . .
H59C H 0.0957 0.7469 0.5030 0.274 Uiso 1 1 calc R U . . .
C60 C 0.1713(8) 0.8576(8) 0.4709(9) 0.183(8) Uani 1 1 d . . . . .
H60A H 0.1936 0.8547 0.4431 0.275 Uiso 1 1 calc R U . . .
H60B H 0.1341 0.8739 0.4585 0.275 Uiso 1 1 calc R U . . .
H60C H 0.2002 0.8868 0.5133 0.275 Uiso 1 1 calc R U . . .
C61 C 0.3734(3) 0.7823(4) 0.7072(3) 0.0534(18) Uani 1 1 d . . . . .
C62 C 0.3113(4) 0.7524(4) 0.6642(4) 0.059(2) Uani 1 1 d . . . . .
C63 C 0.2613(4) 0.7766(5) 0.6794(4) 0.072(2) Uani 1 1 d . . . . .
H63A H 0.2183 0.7554 0.6514 0.087 Uiso 1 1 calc R U . . .
C64 C 0.2733(5) 0.8289(5) 0.7328(5) 0.078(3) Uani 1 1 d . . . . .
C65 C 0.3358(4) 0.8583(4) 0.7728(4) 0.071(2) Uani 1 1 d . . . . .
H65A H 0.3448 0.8952 0.8099 0.085 Uiso 1 1 calc R U . . .
C66 C 0.3868(4) 0.8365(4) 0.7616(4) 0.059(2) Uani 1 1 d . . . . .
C67 C 0.2186(5) 0.8562(6) 0.7471(6) 0.108(4) Uani 1 1 d . . . . .
C68 C 0.2163(8) 0.9130(8) 0.7300(9) 0.190(8) Uani 1 1 d . . . . .
H68A H 0.2578 0.9450 0.7536 0.285 Uiso 1 1 calc R U . . .
H68B H 0.2066 0.8978 0.6858 0.285 Uiso 1 1 calc R U . . .
H68C H 0.1832 0.9326 0.7397 0.285 Uiso 1 1 calc R U . . .
C69 C 0.2334(7) 0.8853(8) 0.8160(7) 0.168(7) Uani 1 1 d . . . . .
H69A H 0.2733 0.9195 0.8379 0.252 Uiso 1 1 calc R U . . .
H69B H 0.1986 0.9032 0.8236 0.252 Uiso 1 1 calc R U . . .
H69C H 0.2378 0.8519 0.8309 0.252 Uiso 1 1 calc R U . . .
C70 C 0.1585(7) 0.8047(8) 0.7143(10) 0.240(12) Uani 1 1 d . . . . .
H70A H 0.1488 0.7858 0.6699 0.361 Uiso 1 1 calc R U . . .
H70B H 0.1630 0.7713 0.7292 0.361 Uiso 1 1 calc R U . . .
H70C H 0.1237 0.8226 0.7219 0.361 Uiso 1 1 calc R U . . .
C71 C 0.5346(3) 0.8917(3) 0.7603(3) 0.0481(17) Uani 1 1 d . . . . .
C72 C 0.4911(4) 0.9124(3) 0.7883(3) 0.0530(18) Uani 1 1 d . . . . .
C73 C 0.4832(4) 0.9737(4) 0.7985(3) 0.061(2) Uani 1 1 d . . . . .
H73A H 0.4551 0.9886 0.8178 0.074 Uiso 1 1 calc R U . . .
C74 C 0.5152(4) 1.0139(3) 0.7812(3) 0.061(2) Uani 1 1 d . . . . .
C75 C 0.5547(4) 0.9906(3) 0.7528(3) 0.0542(18) Uani 1 1 d . . . . .
H75A H 0.5756 1.0170 0.7395 0.065 Uiso 1 1 calc R U . . .
C76 C 0.5660(3) 0.9304(3) 0.7421(3) 0.0462(16) Uani 1 1 d . . . . .
C77 C 0.5057(5) 1.0818(4) 0.7950(4) 0.075(2) Uani 1 1 d . . . . .
C78 C 0.4824(10) 1.1063(6) 0.8427(7) 0.196(9) Uani 1 1 d . . . . .
H78A H 0.5071 1.0995 0.8784 0.294 Uiso 1 1 calc R U . . .
H78B H 0.4867 1.1524 0.8551 0.294 Uiso 1 1 calc R U . . .
H78C H 0.4373 1.0839 0.8275 0.294 Uiso 1 1 calc R U . . .
C79 C 0.4772(10) 1.0866(7) 0.7399(8) 0.209(8) Uani 1 1 d . U . . .
H79A H 0.4983 1.0678 0.7120 0.314 Uiso 1 1 calc R U . . .
H79B H 0.4319 1.0634 0.7206 0.314 Uiso 1 1 calc R U . . .
H79C H 0.4813 1.1319 0.7482 0.314 Uiso 1 1 calc R U . . .
C80 C 0.5739(8) 1.1316(7) 0.8240(9) 0.194(7) Uani 1 1 d . U . . .
H80A H 0.5991 1.1327 0.8639 0.291 Uiso 1 1 calc R U . . .
H80B H 0.5960 1.1182 0.7960 0.291 Uiso 1 1 calc R U . . .
H80C H 0.5683 1.1745 0.8299 0.291 Uiso 1 1 calc R U . . .
C81 C 0.6122(3) 0.9079(3) 0.7127(3) 0.0501(17) Uani 1 1 d . . . . .
H81A H 0.5998 0.8603 0.6919 0.060 Uiso 1 1 calc R U . . .
H81B H 0.6095 0.9239 0.6810 0.060 Uiso 1 1 calc R U . . .
C82 C 0.8114(4) 0.8693(4) 0.8380(4) 0.062(2) Uani 1 1 d . . . . .
H82A H 0.7822 0.8342 0.8379 0.074 Uiso 1 1 calc R U . . .
H82B H 0.8456 0.8922 0.8798 0.074 Uiso 1 1 calc R U . . .
C83 C 0.8219(3) 0.6888(4) 0.6512(3) 0.0544(18) Uani 1 1 d . . . . .
H83A H 0.7801 0.6686 0.6488 0.065 Uiso 1 1 calc R U . . .
H83B H 0.8520 0.6639 0.6625 0.065 Uiso 1 1 calc R U . . .
C84 C 0.6872(4) 0.6772(4) 0.4441(4) 0.062(2) Uani 1 1 d . . . . .
H84A H 0.6535 0.6467 0.4445 0.074 Uiso 1 1 calc R U . . .
H84B H 0.6882 0.6590 0.4025 0.074 Uiso 1 1 calc R U . . .
C85 C 0.5741(3) 0.8429(3) 0.5329(3) 0.0482(17) Uani 1 1 d . . . . .
H85A H 0.5934 0.8888 0.5620 0.058 Uiso 1 1 calc R U . . .
H85B H 0.5724 0.8186 0.5576 0.058 Uiso 1 1 calc R U . . .
C86 C 0.3392(3) 0.7236(3) 0.4262(3) 0.0480(16) Uani 1 1 d . . . . .
H86A H 0.3567 0.6863 0.4252 0.058 Uiso 1 1 calc R U . . .
H86B H 0.3085 0.7120 0.3839 0.058 Uiso 1 1 calc R U . . .
C87 C 0.2950(3) 0.6983(4) 0.6028(4) 0.063(2) Uani 1 1 d . . . . .
H87A H 0.2576 0.6651 0.5942 0.075 Uiso 1 1 calc R U . . .
H87B H 0.3312 0.6785 0.6042 0.075 Uiso 1 1 calc R U . . .
C88 C 0.4544(4) 0.8708(4) 0.8069(3) 0.0570(19) Uani 1 1 d . . . . .
H88A H 0.4772 0.8384 0.8125 0.068 Uiso 1 1 calc R U . . .
H88B H 0.4537 0.8980 0.8473 0.068 Uiso 1 1 calc R U . . .
C91 C 0.5153(3) 0.2848(3) 0.2038(3) 0.0479(17) Uani 1 1 d . . . . .
C92 C 0.5746(3) 0.3277(3) 0.2238(3) 0.0504(18) Uani 1 1 d . . . . .
C93 C 0.6057(4) 0.3167(4) 0.1824(4) 0.061(2) Uani 1 1 d . . . . .
H93A H 0.6459 0.3453 0.1954 0.074 Uiso 1 1 calc R U . . .
C94 C 0.5810(4) 0.2669(4) 0.1243(4) 0.067(2) Uani 1 1 d . . . . .
C95 C 0.5225(4) 0.2257(4) 0.1069(3) 0.0588(19) Uani 1 1 d . . . . .
H95A H 0.5043 0.1910 0.0668 0.071 Uiso 1 1 calc R U . . .
C96 C 0.4895(3) 0.2330(3) 0.1451(3) 0.0497(17) Uani 1 1 d . . . . .
C97 C 0.6187(5) 0.2543(5) 0.0824(4) 0.090(3) Uani 1 1 d . . . . .
C98 C 0.6683(9) 0.3141(8) 0.0996(8) 0.204(9) Uani 1 1 d . . . . .
H98A H 0.6950 0.3326 0.1438 0.306 Uiso 1 1 calc R U . . .
H98B H 0.6951 0.3031 0.0759 0.306 Uiso 1 1 calc R U . . .
H98C H 0.6470 0.3456 0.0904 0.306 Uiso 1 1 calc R U . . .
C99 C 0.5746(6) 0.2214(9) 0.0154(5) 0.188(8) Uani 1 1 d . . . . .
H99A H 0.5479 0.2492 0.0056 0.282 Uiso 1 1 calc R U . . .
H99B H 0.5997 0.2129 -0.0102 0.282 Uiso 1 1 calc R U . . .
H99C H 0.5473 0.1807 0.0072 0.282 Uiso 1 1 calc R U . . .
C100 C 0.6594(6) 0.2113(8) 0.0970(6) 0.150(6) Uani 1 1 d . . . . .
H10D H 0.6884 0.2325 0.1406 0.225 Uiso 1 1 calc R U . . .
H10E H 0.6320 0.1706 0.0886 0.225 Uiso 1 1 calc R U . . .
H10F H 0.6844 0.2028 0.0712 0.225 Uiso 1 1 calc R U . . .
C101 C 0.3449(3) 0.2381(3) 0.0943(3) 0.0453(16) Uani 1 1 d . . . . .
C102 C 0.3026(3) 0.2560(3) 0.0544(3) 0.0529(18) Uani 1 1 d . . . . .
C103 C 0.2914(4) 0.2244(4) -0.0079(3) 0.061(2) Uani 1 1 d . . . . .
H10G H 0.2626 0.2366 -0.0356 0.073 Uiso 1 1 calc R U . . .
C104 C 0.3188(4) 0.1769(4) -0.0324(3) 0.069(2) Uani 1 1 d . . . . .
C105 C 0.3617(4) 0.1615(4) 0.0103(4) 0.072(2) Uani 1 1 d . . . . .
H10H H 0.3822 0.1294 -0.0043 0.086 Uiso 1 1 calc R U . . .
C106 C 0.3756(3) 0.1913(3) 0.0734(3) 0.0536(18) Uani 1 1 d . . . . .
C107 C 0.3060(6) 0.1445(6) -0.1002(4) 0.102(3) Uani 1 1 d . . . . .
C108 C 0.3355(10) 0.1853(9) -0.1175(7) 0.215(8) Uani 1 1 d . U . . .
H10I H 0.3220 0.2252 -0.1063 0.322 Uiso 1 1 calc R U . . .
H10J H 0.3819 0.1952 -0.0964 0.322 Uiso 1 1 calc R U . . .
H10K H 0.3237 0.1646 -0.1623 0.322 Uiso 1 1 calc R U . . .
C109 C 0.2317(8) 0.1200(10) -0.1369(6) 0.210(8) Uani 1 1 d . U . . .
H10L H 0.2136 0.0913 -0.1226 0.315 Uiso 1 1 calc R U . . .
H10M H 0.2132 0.1568 -0.1301 0.315 Uiso 1 1 calc R U . . .
H10N H 0.2221 0.0966 -0.1811 0.315 Uiso 1 1 calc R U . . .
C110 C 0.3295(9) 0.0858(7) -0.1190(5) 0.167(7) Uani 1 1 d . . . . .
H11A H 0.3101 0.0545 -0.1079 0.250 Uiso 1 1 calc R U . . .
H11B H 0.3178 0.0669 -0.1638 0.250 Uiso 1 1 calc R U . . .
H11C H 0.3760 0.0974 -0.0979 0.250 Uiso 1 1 calc R U . . .
C111 C 0.1738(3) 0.2587(3) 0.0863(3) 0.0483(17) Uani 1 1 d . . . . .
C112 C 0.1992(3) 0.2807(3) 0.0516(3) 0.0502(17) Uani 1 1 d . . . . .
C113 C 0.1587(3) 0.2760(4) -0.0042(3) 0.0584(19) Uani 1 1 d . . . . .
H11D H 0.1759 0.2923 -0.0270 0.070 Uiso 1 1 calc R U . . .
C114 C 0.0933(4) 0.2483(4) -0.0283(3) 0.065(2) Uani 1 1 d . . . . .
C115 C 0.0693(4) 0.2256(4) 0.0068(3) 0.063(2) Uani 1 1 d . . . . .
H11E H 0.0250 0.2059 -0.0093 0.075 Uiso 1 1 calc R U . . .
C116 C 0.1070(3) 0.2307(3) 0.0633(3) 0.0547(18) Uani 1 1 d . . . . .
C117 C 0.0483(4) 0.2389(5) -0.0928(4) 0.082(3) Uani 1 1 d . . . . .
C118 C -0.0081(5) 0.2646(6) -0.0897(5) 0.114(4) Uani 1 1 d . . . . .
H11F H -0.0295 0.2452 -0.0700 0.170 Uiso 1 1 calc R U . . .
H11G H 0.0061 0.3114 -0.0655 0.170 Uiso 1 1 calc R U . . .
H11H H -0.0380 0.2542 -0.1316 0.170 Uiso 1 1 calc R U . . .
C119 C 0.0827(5) 0.2669(7) -0.1223(5) 0.131(5) Uani 1 1 d . . . . .
H11I H 0.1192 0.2489 -0.1235 0.197 Uiso 1 1 calc R U . . .
H11J H 0.0537 0.2564 -0.1645 0.197 Uiso 1 1 calc R U . . .
H11K H 0.0978 0.3137 -0.0985 0.197 Uiso 1 1 calc R U . . .
C120 C 0.0212(6) 0.1640(6) -0.1351(5) 0.139(5) Uani 1 1 d . . . . .
H12A H -0.0017 0.1442 -0.1167 0.208 Uiso 1 1 calc R U . . .
H12B H -0.0080 0.1565 -0.1762 0.208 Uiso 1 1 calc R U . . .
H12C H 0.0566 0.1449 -0.1384 0.208 Uiso 1 1 calc R U . . .
C121 C 0.0831(3) 0.3078(4) 0.1876(3) 0.0534(18) Uani 1 1 d . . . . .
C122 C 0.0524(3) 0.3506(4) 0.2166(3) 0.0544(18) Uani 1 1 d . . . . .
C123 C -0.0138(3) 0.3327(4) 0.1934(4) 0.062(2) Uani 1 1 d . . . . .
H12D H -0.0348 0.3604 0.2142 0.075 Uiso 1 1 calc R U . . .
C124 C -0.0506(3) 0.2770(4) 0.1420(4) 0.063(2) Uani 1 1 d . . . . .
C125 C -0.0189(3) 0.2373(4) 0.1127(4) 0.062(2) Uani 1 1 d . . . . .
H12E H -0.0433 0.1991 0.0764 0.075 Uiso 1 1 calc R U . . .
C126 C 0.0479(3) 0.2515(4) 0.1347(3) 0.0549(18) Uani 1 1 d . . . . .
C127 C -0.1243(4) 0.2611(5) 0.1173(4) 0.079(3) Uani 1 1 d . . . . .
C128 C -0.1481(5) 0.2724(7) 0.0605(7) 0.151(6) Uani 1 1 d . . . . .
H12F H -0.1323 0.2467 0.0303 0.227 Uiso 1 1 calc R U . . .
H12G H -0.1949 0.2597 0.0427 0.227 Uiso 1 1 calc R U . . .
H12H H -0.1328 0.3180 0.0713 0.227 Uiso 1 1 calc R U . . .
C129 C -0.1471(5) 0.2988(9) 0.1637(7) 0.201(9) Uani 1 1 d . . . . .
H12I H -0.1310 0.2906 0.2003 0.302 Uiso 1 1 calc R U . . .
H12J H -0.1317 0.3446 0.1751 0.302 Uiso 1 1 calc R U . . .
H12K H -0.1939 0.2863 0.1465 0.302 Uiso 1 1 calc R U . . .
C130 C -0.1521(5) 0.1890(7) 0.0978(7) 0.145(5) Uani 1 1 d . . . . .
H13B H -0.1373 0.1630 0.0668 0.217 Uiso 1 1 calc R U . . .
H13C H -0.1376 0.1798 0.1339 0.217 Uiso 1 1 calc R U . . .
H13D H -0.1988 0.1786 0.0803 0.217 Uiso 1 1 calc R U . . .
C131 C 0.1414(3) 0.5054(3) 0.2536(3) 0.0523(18) Uani 1 1 d . . . . .
C132 C 0.1428(4) 0.5614(4) 0.2450(4) 0.0604(19) Uani 1 1 d . . . . .
C133 C 0.0859(4) 0.5801(4) 0.2303(4) 0.079(3) Uani 1 1 d . . . . .
H13E H 0.0860 0.6181 0.2242 0.095 Uiso 1 1 calc R U . . .
C134 C 0.0308(4) 0.5452(5) 0.2248(5) 0.096(3) Uani 1 1 d . . . . .
C135 C 0.0324(4) 0.4935(5) 0.2388(5) 0.089(3) Uani 1 1 d . . . . .
H13F H -0.0052 0.4713 0.2387 0.106 Uiso 1 1 calc R U . . .
C136 C 0.0876(3) 0.4724(4) 0.2532(4) 0.059(2) Uani 1 1 d . . . . .
C137 C -0.0328(5) 0.5654(8) 0.2077(9) 0.153(7) Uani 1 1 d . . . . .
C138 C -0.0410(9) 0.5698(9) 0.1362(7) 0.223(9) Uani 1 1 d . U . . .
H13G H -0.0455 0.5272 0.1050 0.334 Uiso 1 1 calc R U . . .
H13H H -0.0788 0.5846 0.1219 0.334 Uiso 1 1 calc DR U . . .
H13I H -0.0030 0.6001 0.1427 0.334 Uiso 1 1 calc R U . . .
C139 C -0.0902(5) 0.5101(7) 0.1728(6) 0.136(5) Uani 1 1 d . . . . .
H13J H -0.0782 0.4710 0.1529 0.204 Uiso 1 1 calc R U . . .
H13K H -0.1089 0.5047 0.2011 0.204 Uiso 1 1 calc R U . . .
H13L H -0.1215 0.5180 0.1412 0.204 Uiso 1 1 calc R U . . .
C140 C -0.0276(8) 0.6271(10) 0.2413(8) 0.259(11) Uani 1 1 d . U . . .
H14A H 0.0170 0.6518 0.2587 0.389 Uiso 1 1 calc R U . . .
H14B H -0.0543 0.6440 0.2150 0.389 Uiso 1 1 calc DR U . . .
H14C H -0.0417 0.6307 0.2749 0.389 Uiso 1 1 calc R U . . .
C141 C 0.2667(3) 0.5507(3) 0.1930(3) 0.0489(17) Uani 1 1 d . . . . .
C142 C 0.2248(3) 0.5893(3) 0.2018(3) 0.0521(18) Uani 1 1 d . . . . .
C143 C 0.2055(4) 0.6179(4) 0.1619(3) 0.060(2) Uani 1 1 d . . . . .
H14D H 0.1776 0.6447 0.1677 0.072 Uiso 1 1 calc R U . . .
C144 C 0.2253(4) 0.6090(4) 0.1143(4) 0.070(2) Uani 1 1 d . . . . .
C145 C 0.2655(4) 0.5700(4) 0.1061(4) 0.068(2) Uani 1 1 d . . . . .
H14E H 0.2784 0.5625 0.0725 0.081 Uiso 1 1 calc R U . . .
C146 C 0.2882(4) 0.5409(3) 0.1455(3) 0.0554(18) Uani 1 1 d . . . . .
C147 C 0.2041(5) 0.6417(5) 0.0707(5) 0.090(3) Uani 1 1 d . . . . .
C148 C 0.1561(5) 0.6795(6) 0.0848(5) 0.112(4) Uani 1 1 d . . . . .
H14F H 0.1187 0.6504 0.0808 0.169 Uiso 1 1 calc R U . . .
H14G H 0.1761 0.7136 0.1270 0.169 Uiso 1 1 calc R U . . .
H14H H 0.1429 0.6986 0.0557 0.169 Uiso 1 1 calc R U . . .
C149 C 0.1699(8) 0.5877(7) 0.0030(5) 0.154(6) Uani 1 1 d . . . . .
H14I H 0.1326 0.5593 -0.0002 0.232 Uiso 1 1 calc R U . . .
H14J H 0.1563 0.6074 -0.0256 0.232 Uiso 1 1 calc R U . . .
H14K H 0.1996 0.5627 -0.0075 0.232 Uiso 1 1 calc R U . . .
C150 C 0.2608(6) 0.6853(7) 0.0767(8) 0.164(7) Uani 1 1 d . . . . .
H15B H 0.2913 0.6609 0.0676 0.245 Uiso 1 1 calc R U . . .
H15C H 0.2477 0.7044 0.0475 0.245 Uiso 1 1 calc R U . . .
H15D H 0.2809 0.7195 0.1188 0.245 Uiso 1 1 calc R U . . .
C151 C 0.4508(3) 0.5510(3) 0.2201(3) 0.0488(17) Uani 1 1 d . . . . .
C152 C 0.4049(4) 0.5448(3) 0.1658(3) 0.0571(19) Uani 1 1 d . . . . .
C153 C 0.4229(5) 0.5787(4) 0.1348(4) 0.075(2) Uani 1 1 d . . . . .
H15E H 0.3918 0.5737 0.0970 0.090 Uiso 1 1 calc R U . . .
C154 C 0.4819(5) 0.6180(5) 0.1553(5) 0.079(3) Uani 1 1 d . . . . .
C155 C 0.5266(5) 0.6243(4) 0.2109(5) 0.076(3) Uani 1 1 d . . . . .
H15F H 0.5680 0.6521 0.2269 0.092 Uiso 1 1 calc R U . . .
C156 C 0.5128(4) 0.5906(3) 0.2448(3) 0.0566(19) Uani 1 1 d . . . . .
C157 C 0.5009(7) 0.6543(6) 0.1234(6) 0.119(4) Uani 1 1 d . . . . .
C158 C 0.4561(10) 0.6361(11) 0.0635(10) 0.249(10) Uani 1 1 d . U . . .
H15G H 0.4473 0.5897 0.0393 0.373 Uiso 1 1 calc R U . . .
H15H H 0.4165 0.6469 0.0657 0.373 Uiso 1 1 calc R U . . .
H15I H 0.4731 0.6591 0.0437 0.373 Uiso 1 1 calc R U . . .
C159 C 0.5629(7) 0.6418(7) 0.1153(7) 0.152(6) Uani 1 1 d . . . . .
H15J H 0.5561 0.5958 0.0908 0.228 Uiso 1 1 calc R U . . .
H15K H 0.5749 0.6659 0.0940 0.228 Uiso 1 1 calc R U . . .
H15L H 0.5972 0.6558 0.1559 0.228 Uiso 1 1 calc R U . . .
C160 C 0.5138(12) 0.7194(10) 0.1579(11) 0.254(10) Uani 1 1 d . U . . .
H16A H 0.5451 0.7316 0.1996 0.381 Uiso 1 1 calc R U . . .
H16B H 0.5310 0.7427 0.1384 0.381 Uiso 1 1 calc R U . . .
H16C H 0.4744 0.7304 0.1603 0.381 Uiso 1 1 calc R U . . .
C161 C 0.5862(3) 0.4910(3) 0.2963(3) 0.0511(17) Uani 1 1 d . . . . .
C162 C 0.6241(3) 0.4478(4) 0.2877(3) 0.0556(19) Uani 1 1 d . . . . .
C163 C 0.6783(4) 0.4657(4) 0.2776(5) 0.083(3) Uani 1 1 d . . . . .
H16D H 0.7051 0.4374 0.2732 0.100 Uiso 1 1 calc R U . . .
C164 C 0.6945(5) 0.5228(5) 0.2737(5) 0.097(3) Uani 1 1 d . . . . .
C165 C 0.6563(4) 0.5640(4) 0.2817(5) 0.085(3) Uani 1 1 d . . . . .
H16E H 0.6669 0.6035 0.2791 0.102 Uiso 1 1 calc R U . . .
C166 C 0.6023(4) 0.5496(4) 0.2934(4) 0.0595(19) Uani 1 1 d . . . . .
C167 C 0.7550(8) 0.5409(6) 0.2622(10) 0.176(8) Uani 1 1 d D . . . .
C168 C 0.7515(11) 0.4904(12) 0.2065(11) 0.309(13) Uani 1 1 d D U . . .
H16F H 0.7374 0.4487 0.2061 0.463 Uiso 1 1 calc R U . . .
H16G H 0.7209 0.4932 0.1708 0.463 Uiso 1 1 calc R U . . .
H16H H 0.7936 0.4949 0.2044 0.463 Uiso 1 1 calc R U . . .
C169 C 0.7746(7) 0.6079(7) 0.2749(8) 0.172(6) Uani 1 1 d D U . . .
H16I H 0.7741 0.6351 0.3148 0.258 Uiso 1 1 calc R U . . .
H16J H 0.8179 0.6178 0.2760 0.258 Uiso 1 1 calc R U . . .
H16K H 0.7452 0.6161 0.2424 0.258 Uiso 1 1 calc R U . . .
C170 C 0.8096(10) 0.5264(13) 0.3011(12) 0.270(11) Uani 1 1 d D U . . .
H17A H 0.8224 0.5561 0.3445 0.405 Uiso 1 1 calc R U . . .
H17B H 0.7969 0.4821 0.2958 0.405 Uiso 1 1 calc R U . . .
H17C H 0.8455 0.5313 0.2886 0.405 Uiso 1 1 calc R U . . .
C172 C 0.4276(3) 0.1821(3) 0.1204(3) 0.0542(18) Uani 1 1 d . . . . .
H17E H 0.4342 0.1390 0.1016 0.065 Uiso 1 1 calc R U . . .
H17F H 0.4150 0.1845 0.1550 0.065 Uiso 1 1 calc R U . . .
C173 C 0.2704(3) 0.3084(3) 0.0749(3) 0.0487(17) Uani 1 1 d . . . . .
H17G H 0.2786 0.3402 0.0588 0.058 Uiso 1 1 calc R U . . .
H17H H 0.2885 0.3309 0.1205 0.058 Uiso 1 1 calc R U . . .
C174 C 0.4523(3) 0.6616(3) 0.3652(3) 0.0478(17) Uani 1 1 d . . . . .
H17I H 0.4923 0.6683 0.3963 0.057 Uiso 1 1 calc R U . . .
C175 C 0.0889(3) 0.4148(4) 0.2709(4) 0.0594(19) Uani 1 1 d . . . . .
H17J H 0.1338 0.4142 0.2895 0.071 Uiso 1 1 calc R U . . .
H17K H 0.0705 0.4213 0.3025 0.071 Uiso 1 1 calc R U . . .
C176 C 0.2053(3) 0.6043(3) 0.2562(3) 0.0532(18) Uani 1 1 d . . . . .
H17L H 0.2021 0.6493 0.2707 0.064 Uiso 1 1 calc R U . . .
H17M H 0.2399 0.6019 0.2901 0.064 Uiso 1 1 calc R U . . .
C177 C 0.3377(4) 0.5026(4) 0.1391(3) 0.0581(19) Uani 1 1 d . . . . .
H17N H 0.3366 0.4743 0.1602 0.070 Uiso 1 1 calc R U . . .
H17O H 0.3259 0.4748 0.0948 0.070 Uiso 1 1 calc R U . . .
C178 C 0.5629(3) 0.5984(3) 0.3032(3) 0.0554(19) Uani 1 1 d . . . . .
H17P H 0.5423 0.5940 0.3310 0.066 Uiso 1 1 calc R U . . .
H17Q H 0.5918 0.6422 0.3238 0.066 Uiso 1 1 calc R U . . .
C181 C 0.0796(3) 0.2066(3) 0.1003(3) 0.0574(19) Uani 1 1 d . . . . .
H18G H 0.1142 0.1993 0.1304 0.069 Uiso 1 1 calc R U . . .
H18H H 0.0479 0.1646 0.0721 0.069 Uiso 1 1 calc R U . . .
C182 C 0.3889(4) 0.6872(4) 0.2843(3) 0.063(2) Uani 1 1 d . . . . .
H18I H 0.3960 0.7150 0.2644 0.094 Uiso 1 1 calc R U . . .
H18J H 0.3720 0.6423 0.2533 0.094 Uiso 1 1 calc R U . . .
H18K H 0.3583 0.6995 0.3032 0.094 Uiso 1 1 calc R U . . .
C186 C 0.6054(3) 0.3827(3) 0.2870(3) 0.0510(17) Uani 1 1 d . . . . .
H18P H 0.6441 0.3741 0.3109 0.061 Uiso 1 1 calc R U . . .
H18Q H 0.5756 0.3843 0.3082 0.061 Uiso 1 1 calc R U . . .
C187 C 0.5058(4) 0.7403(4) 0.3423(4) 0.063(2) Uani 1 1 d . . . . .
H18R H 0.4943 0.7597 0.3132 0.094 Uiso 1 1 calc R U . . .
H18S H 0.5224 0.7740 0.3847 0.094 Uiso 1 1 calc R U . . .
H18T H 0.5386 0.7179 0.3361 0.094 Uiso 1 1 calc R U . . .
N3 N 0.4492(3) 0.6943(3) 0.3318(3) 0.0500(14) Uani 1 1 d . . . . .
O1 O 0.6848(2) 0.8267(2) 0.7573(2) 0.0505(11) Uani 1 1 d . . . . .
O2 O 0.76128(19) 0.7385(2) 0.73607(19) 0.0442(10) Uani 1 1 d . . . . .
O3 O 0.7049(2) 0.6798(2) 0.5614(2) 0.0549(12) Uani 1 1 d . . . . .
O4 O 0.6046(2) 0.7212(2) 0.5082(2) 0.0485(11) Uani 1 1 d . . . . .
O5 O 0.46925(19) 0.74479(19) 0.50532(18) 0.0422(10) Uani 1 1 d . . . . .
O6 O 0.37372(19) 0.7014(2) 0.5359(2) 0.0462(11) Uani 1 1 d . . . . .
O7 O 0.4219(2) 0.7584(2) 0.6946(2) 0.0497(11) Uani 1 1 d . . . . .
O8 O 0.5434(2) 0.8324(2) 0.7508(2) 0.0474(11) Uani 1 1 d . . . . .
O9 O 0.65981(19) 0.7593(2) 0.63790(19) 0.0433(10) Uani 1 1 d . . . . .
O10 O 0.53875(18) 0.67546(18) 0.56266(18) 0.0378(9) Uani 1 1 d . . . . .
O11 O 0.49493(19) 0.77547(19) 0.62722(18) 0.0418(10) Uani 1 1 d . . . . .
O12 O 0.58027(19) 0.71953(19) 0.69778(18) 0.0397(10) Uani 1 1 d . . . . .
O13 O 0.56156(18) 0.59809(18) 0.67375(18) 0.0378(9) Uani 1 1 d . . . . .
O14 O 0.5006(2) 0.5495(2) 0.54827(19) 0.0471(11) Uani 1 1 d . . . . .
O15 O 0.42354(18) 0.61323(19) 0.47104(19) 0.0421(10) Uani 1 1 d . . . . .
O16 O 0.40568(17) 0.42072(17) 0.50975(16) 0.0337(9) Uani 1 1 d . U . . .
O17 O 0.3637(4) 0.5142(4) 0.5186(4) 0.140(3) Uani 1 1 d . . . . .
O18 O 0.38391(18) 0.48205(18) 0.41351(18) 0.0385(10) Uani 1 1 d . . . . .
O19 O 0.4052(2) 0.6224(2) 0.3582(2) 0.0476(11) Uani 1 1 d . . . . .
O20 O 0.30676(19) 0.54626(19) 0.35918(18) 0.0412(10) Uani 1 1 d . . . . .
O21 O 0.47644(18) 0.54206(19) 0.38209(18) 0.0397(10) Uani 1 1 d . . . . .
O22 O 0.36531(18) 0.47407(18) 0.30439(17) 0.0368(9) Uani 1 1 d . . . . .
O23 O 0.26767(18) 0.40423(19) 0.30333(18) 0.0391(10) Uani 1 1 d . . . . .
O24 O 0.4186(2) 0.3910(2) 0.22070(19) 0.0453(10) Uani 1 1 d . . . . .
O25 O 0.32495(18) 0.32328(18) 0.25364(18) 0.0387(10) Uani 1 1 d . . . . .
O26 O 0.24718(19) 0.3938(2) 0.19744(19) 0.0435(10) Uani 1 1 d . . . . .
O28 O 0.48442(19) 0.2923(2) 0.24426(19) 0.0429(10) Uani 1 1 d . . . . .
O29 O 0.3597(2) 0.2662(2) 0.1566(2) 0.0496(11) Uani 1 1 d . . . . .
O30 O 0.2127(2) 0.2640(2) 0.14182(19) 0.0488(11) Uani 1 1 d . . . . .
O31 O 0.14822(19) 0.3213(2) 0.2103(2) 0.0485(11) Uani 1 1 d . . . . .
O32 O 0.19379(19) 0.4833(2) 0.2637(2) 0.0470(11) Uani 1 1 d . . . . .
O33 O 0.2881(2) 0.5239(2) 0.2321(2) 0.0489(11) Uani 1 1 d . . . . .
O34 O 0.4371(2) 0.5195(2) 0.25170(19) 0.0471(11) Uani 1 1 d . . . . .
O35 O 0.53478(19) 0.4757(2) 0.3083(2) 0.0459(11) Uani 1 1 d . . . . .
O36 O 0.36868(18) 0.35383(18) 0.37409(18) 0.0376(9) Uani 1 1 d . . . . .
O40 O 0.46343(18) 0.66323(19) 0.61533(18) 0.0388(10) Uani 1 1 d . . . . .
Ti1 Ti 0.40302(5) 0.32224(5) 0.23618(5) 0.0400(3) Uani 1 1 d . . . . .
Ti2 Ti 0.45059(5) 0.47042(5) 0.29377(5) 0.0400(3) Uani 1 1 d . . . . .
Ti3 Ti 0.23041(5) 0.32267(6) 0.22115(5) 0.0423(3) Uani 1 1 d . . . . .
Ti4 Ti 0.27321(5) 0.47604(5) 0.27099(5) 0.0406(3) Uani 1 1 d . . . . .
Ti5 Ti 0.35231(5) 0.40786(5) 0.33326(5) 0.0361(3) Uani 1 1 d . . . . .
Ti6 Ti 0.62474(5) 0.68234(6) 0.56022(5) 0.0432(3) Uani 1 1 d . . . . .
Ti7 Ti 0.66798(5) 0.74416(5) 0.70303(5) 0.0408(3) Uani 1 1 d . . . . .
Ti8 Ti 0.49912(5) 0.74974(5) 0.69388(5) 0.0409(3) Uani 1 1 d . . . . .
Ti9 Ti 0.45594(5) 0.69797(5) 0.54581(5) 0.0375(3) Uani 1 1 d . . . . .
Ti10 Ti 0.53300(5) 0.63428(5) 0.61317(5) 0.0366(3) Uani 1 1 d . . . . .
Ti11 Ti 0.43175(8) 0.48120(8) 0.48900(8) 0.0780(5) Uani 1 1 d . . . . .
Ti12 Ti 0.39921(5) 0.55853(5) 0.39625(5) 0.0383(3) Uani 1 1 d . . . . .

loop_
_atom_site_aniso_label
_atom_site_aniso_U_11
_atom_site_aniso_U_22
_atom_site_aniso_U_33
_atom_site_aniso_U_23
_atom_site_aniso_U_13
_atom_site_aniso_U_12
C1 0.055(4) 0.032(4) 0.054(4) 0.016(3) 0.021(4) 0.006(3)
C2 0.052(4) 0.037(4) 0.052(4) 0.019(3) 0.017(3) 0.012(3)
C3 0.068(5) 0.057(5) 0.081(6) 0.036(4) 0.015(5) 0.025(4)
C4 0.058(5) 0.054(5) 0.098(7) 0.029(5) 0.008(5) 0.004(4)
C5 0.057(5) 0.055(5) 0.088(6) 0.028(5) 0.004(4) 0.001(4)
C6 0.049(4) 0.044(4) 0.066(5) 0.023(4) 0.010(4) 0.006(3)
C7 0.068(6) 0.061(6) 0.165(11) 0.055(7) -0.005(7) 0.000(5)
C8 0.264(16) 0.136(11) 0.177(13) 0.097(10) 0.022(11) -0.072(10)
C9 0.146(11) 0.063(6) 0.136(10) 0.031(7) 0.036(9) -0.012(7)
C10 0.101(10) 0.051(7) 0.54(4) 0.049(14) 0.036(16) 0.012(7)
C11 0.040(4) 0.053(4) 0.069(5) 0.039(4) 0.018(4) 0.008(3)
C12 0.047(4) 0.071(5) 0.077(5) 0.050(5) 0.027(4) 0.029(4)
C13 0.040(4) 0.088(6) 0.100(7) 0.061(6) 0.031(4) 0.024(4)
C14 0.046(5) 0.080(6) 0.107(7) 0.057(6) 0.028(5) 0.013(4)
C15 0.044(4) 0.059(5) 0.101(7) 0.045(5) 0.007(5) 0.006(4)
C16 0.043(4) 0.065(5) 0.075(5) 0.046(5) 0.012(4) 0.015(4)
C17 0.056(6) 0.098(8) 0.172(11) 0.080(8) 0.029(7) 0.007(5)
C18 0.098(9) 0.164(12) 0.181(13) 0.079(11) 0.075(9) -0.013(8)
C19 0.128(11) 0.103(10) 0.37(3) 0.125(13) 0.138(14) 0.021(8)
C20 0.057(7) 0.205(15) 0.190(14) 0.091(13) 0.019(8) -0.013(8)
C21 0.058(5) 0.080(5) 0.066(5) 0.049(4) 0.040(4) 0.033(4)
C22 0.055(5) 0.098(6) 0.080(6) 0.060(5) 0.038(4) 0.044(4)
C23 0.080(6) 0.127(8) 0.101(7) 0.080(6) 0.067(6) 0.060(6)
C24 0.062(5) 0.156(9) 0.105(7) 0.088(7) 0.054(5) 0.059(6)
C25 0.049(5) 0.123(8) 0.093(6) 0.068(6) 0.037(5) 0.039(5)
C26 0.057(5) 0.079(5) 0.068(5) 0.049(4) 0.038(4) 0.037(4)
C27 0.072(7) 0.229(15) 0.123(9) 0.096(10) 0.068(7) 0.060(8)
C28 0.095(9) 0.39(3) 0.203(15) 0.221(18) 0.094(10) 0.072(12)
C29 0.167(13) 0.38(2) 0.230(16) 0.111(13) 0.145(13) 0.007(12)
C30 0.212(14) 0.304(19) 0.35(2) 0.109(13) 0.214(15) 0.135(13)
C31 0.044(4) 0.065(5) 0.060(4) 0.047(4) 0.027(3) 0.022(3)
C32 0.054(4) 0.086(5) 0.061(5) 0.054(4) 0.026(4) 0.036(4)
C33 0.077(6) 0.124(8) 0.107(7) 0.091(6) 0.065(5) 0.063(6)
C34 0.075(6) 0.131(8) 0.141(9) 0.111(7) 0.075(6) 0.057(6)
C35 0.065(5) 0.085(6) 0.108(7) 0.074(6) 0.041(5) 0.036(5)
C36 0.048(4) 0.061(5) 0.072(5) 0.050(4) 0.026(4) 0.023(3)
C37 0.114(9) 0.187(13) 0.249(16) 0.193(14) 0.123(10) 0.094(9)
C38 0.202(13) 0.222(13) 0.228(14) 0.184(12) 0.115(11) 0.054(10)
C39 0.162(11) 0.207(14) 0.315(19) 0.214(15) 0.198(14) 0.117(11)
C40 0.215(18) 0.155(14) 0.30(2) 0.171(17) 0.144(18) 0.066(13)
C41 0.046(4) 0.045(4) 0.042(4) 0.025(3) 0.020(3) 0.021(3)
C42 0.051(4) 0.042(4) 0.046(4) 0.022(3) 0.026(3) 0.022(3)
C43 0.054(4) 0.049(4) 0.058(4) 0.031(4) 0.031(4) 0.023(3)
C44 0.053(4) 0.047(4) 0.049(4) 0.027(3) 0.021(3) 0.018(3)
C45 0.050(4) 0.057(4) 0.046(4) 0.027(4) 0.018(3) 0.024(4)
C46 0.050(4) 0.044(4) 0.048(4) 0.026(3) 0.022(3) 0.017(3)
C47 0.059(4) 0.064(5) 0.065(5) 0.046(4) 0.026(4) 0.026(4)
C48 0.081(6) 0.064(5) 0.081(6) 0.054(5) 0.037(5) 0.034(4)
C49 0.076(5) 0.074(5) 0.100(6) 0.061(5) 0.041(5) 0.045(5)
C50 0.096(6) 0.085(6) 0.059(5) 0.051(5) 0.016(5) 0.021(5)
C51 0.032(4) 0.063(4) 0.055(4) 0.032(4) 0.017(3) 0.016(3)
C52 0.035(4) 0.069(5) 0.065(5) 0.039(4) 0.016(3) 0.021(3)
C53 0.057(5) 0.160(9) 0.100(7) 0.094(7) 0.041(5) 0.055(6)
C54 0.068(6) 0.245(14) 0.140(9) 0.142(11) 0.067(7) 0.095(8)
C55 0.065(6) 0.242(14) 0.120(8) 0.135(10) 0.057(6) 0.077(8)
C56 0.040(4) 0.112(7) 0.080(6) 0.066(5) 0.028(4) 0.027(4)
C57 0.106(10) 0.43(3) 0.175(14) 0.222(18) 0.099(10) 0.172(15)
C58 0.069(7) 0.200(15) 0.215(17) 0.101(14) -0.008(9) 0.055(9)
C59 0.093(9) 0.36(2) 0.257(18) 0.242(19) 0.110(11) 0.144(13)
C60 0.175(15) 0.238(18) 0.27(2) 0.194(18) 0.118(15) 0.149(14)
C61 0.048(4) 0.073(5) 0.061(5) 0.041(4) 0.029(4) 0.026(4)
C62 0.065(5) 0.076(5) 0.073(5) 0.051(5) 0.045(5) 0.033(4)
C63 0.060(5) 0.108(7) 0.095(7) 0.071(6) 0.047(5) 0.043(5)
C64 0.078(7) 0.096(7) 0.110(8) 0.063(6) 0.066(6) 0.053(6)
C65 0.085(6) 0.087(6) 0.084(6) 0.056(5) 0.055(5) 0.051(5)
C66 0.072(5) 0.074(5) 0.069(5) 0.048(5) 0.047(5) 0.042(4)
C67 0.078(7) 0.136(10) 0.165(11) 0.086(9) 0.078(8) 0.069(7)
C68 0.211(16) 0.236(18) 0.31(2) 0.196(18) 0.198(17) 0.186(15)
C69 0.168(13) 0.236(17) 0.189(15) 0.096(13) 0.149(13) 0.125(13)
C70 0.096(10) 0.198(16) 0.33(3) -0.024(16) 0.129(14) 0.042(11)
C71 0.057(4) 0.051(4) 0.036(4) 0.018(3) 0.014(3) 0.023(3)
C72 0.071(5) 0.052(4) 0.050(4) 0.027(4) 0.031(4) 0.029(4)
C73 0.086(6) 0.067(5) 0.053(5) 0.030(4) 0.040(4) 0.040(4)
C74 0.089(6) 0.049(4) 0.061(5) 0.030(4) 0.038(4) 0.028(4)
C75 0.073(5) 0.054(4) 0.050(4) 0.029(4) 0.032(4) 0.026(4)
C76 0.059(4) 0.046(4) 0.037(4) 0.021(3) 0.019(3) 0.018(3)
C77 0.121(8) 0.061(5) 0.068(5) 0.036(4) 0.048(5) 0.050(5)
C78 0.42(3) 0.096(9) 0.234(17) 0.105(11) 0.26(2) 0.153(14)
C79 0.310(17) 0.144(11) 0.185(13) 0.093(10) 0.056(11) 0.142(12)
C80 0.183(13) 0.099(9) 0.297(17) 0.063(10) 0.100(12) 0.080(9)
C81 0.060(4) 0.052(4) 0.052(4) 0.027(3) 0.031(4) 0.021(3)
C82 0.058(5) 0.052(4) 0.064(5) 0.023(4) 0.015(4) 0.012(4)
C83 0.041(4) 0.071(5) 0.068(5) 0.042(4) 0.023(4) 0.026(4)
C84 0.070(5) 0.091(6) 0.068(5) 0.055(5) 0.046(4) 0.046(4)
C85 0.045(4) 0.051(4) 0.059(4) 0.035(4) 0.018(3) 0.016(3)
C86 0.046(4) 0.056(4) 0.055(4) 0.033(4) 0.022(3) 0.023(3)
C87 0.047(4) 0.094(6) 0.078(6) 0.058(5) 0.034(4) 0.027(4)
C88 0.080(5) 0.062(5) 0.052(4) 0.033(4) 0.038(4) 0.037(4)
C91 0.058(4) 0.060(4) 0.050(4) 0.036(4) 0.030(4) 0.031(4)
C92 0.056(4) 0.063(5) 0.063(5) 0.041(4) 0.039(4) 0.035(4)
C93 0.056(5) 0.084(6) 0.068(5) 0.043(5) 0.036(4) 0.031(4)
C94 0.077(6) 0.092(6) 0.062(5) 0.046(5) 0.043(5) 0.041(5)
C95 0.066(5) 0.078(5) 0.047(4) 0.033(4) 0.029(4) 0.035(4)
C96 0.055(4) 0.063(5) 0.048(4) 0.031(4) 0.027(4) 0.030(4)
C97 0.102(7) 0.124(8) 0.082(7) 0.047(6) 0.071(6) 0.050(7)
C98 0.25(2) 0.204(17) 0.226(18) 0.074(14) 0.210(17) 0.032(15)
C99 0.133(11) 0.36(2) 0.067(8) 0.072(11) 0.068(8) 0.032(13)
C100 0.125(10) 0.212(15) 0.152(12) 0.068(11) 0.100(10) 0.089(11)
C101 0.048(4) 0.051(4) 0.029(4) 0.014(3) 0.010(3) 0.012(3)
C102 0.051(4) 0.061(5) 0.047(4) 0.025(4) 0.016(3) 0.015(4)
C103 0.069(5) 0.079(5) 0.043(4) 0.031(4) 0.021(4) 0.032(4)
C104 0.071(5) 0.093(6) 0.040(4) 0.031(4) 0.013(4) 0.034(5)
C105 0.075(6) 0.078(6) 0.060(5) 0.017(4) 0.035(5) 0.032(5)
C106 0.062(5) 0.054(4) 0.044(4) 0.017(4) 0.023(4) 0.019(4)
C107 0.131(9) 0.138(10) 0.053(6) 0.045(6) 0.040(6) 0.072(8)
C108 0.349(19) 0.195(14) 0.121(10) 0.053(9) 0.149(12) 0.024(12)
C109 0.167(13) 0.298(17) 0.083(8) 0.006(9) 0.029(8) 0.085(12)
C110 0.27(2) 0.148(12) 0.067(7) 0.020(8) 0.066(10) 0.086(13)
C111 0.048(4) 0.050(4) 0.040(4) 0.018(3) 0.010(3) 0.012(3)
C112 0.050(4) 0.053(4) 0.043(4) 0.020(3) 0.013(3) 0.014(3)
C113 0.053(5) 0.072(5) 0.047(4) 0.030(4) 0.010(4) 0.015(4)
C114 0.060(5) 0.073(5) 0.051(5) 0.025(4) 0.011(4) 0.018(4)
C115 0.056(5) 0.059(5) 0.052(5) 0.018(4) 0.008(4) 0.000(4)
C116 0.056(5) 0.054(4) 0.044(4) 0.019(3) 0.009(4) 0.012(4)
C117 0.062(5) 0.122(8) 0.060(5) 0.052(6) 0.010(4) 0.013(5)
C118 0.091(7) 0.180(12) 0.086(7) 0.085(8) 0.017(6) 0.050(8)
C119 0.089(7) 0.216(14) 0.102(8) 0.113(10) 0.009(6) 0.017(8)
C120 0.151(11) 0.131(11) 0.068(7) 0.021(7) -0.004(7) 0.007(9)
C121 0.041(4) 0.074(5) 0.050(4) 0.039(4) 0.010(4) 0.013(4)
C122 0.038(4) 0.078(5) 0.059(5) 0.042(4) 0.018(4) 0.017(4)
C123 0.043(4) 0.089(6) 0.073(5) 0.047(5) 0.029(4) 0.025(4)
C124 0.041(4) 0.097(6) 0.060(5) 0.047(5) 0.014(4) 0.013(4)
C125 0.044(4) 0.084(6) 0.057(5) 0.039(4) 0.009(4) 0.010(4)
C126 0.045(4) 0.072(5) 0.053(5) 0.039(4) 0.012(4) 0.012(4)
C127 0.037(4) 0.126(8) 0.081(6) 0.060(6) 0.017(4) 0.011(5)
C128 0.065(7) 0.235(16) 0.189(13) 0.168(13) 0.004(7) 0.029(8)
C129 0.043(6) 0.31(2) 0.156(13) 0.010(14) 0.041(8) 0.010(9)
C130 0.061(6) 0.174(13) 0.218(15) 0.129(12) 0.032(8) 0.010(7)
C131 0.042(4) 0.062(5) 0.056(4) 0.027(4) 0.019(3) 0.021(4)
C132 0.061(5) 0.061(5) 0.069(5) 0.035(4) 0.025(4) 0.024(4)
C133 0.062(5) 0.094(6) 0.117(8) 0.072(6) 0.039(5) 0.044(5)
C134 0.057(6) 0.111(8) 0.163(10) 0.096(8) 0.043(6) 0.044(5)
C135 0.055(5) 0.116(8) 0.134(9) 0.083(7) 0.044(5) 0.042(5)
C136 0.041(4) 0.078(5) 0.070(5) 0.043(4) 0.018(4) 0.028(4)
C137 0.063(7) 0.165(12) 0.32(2) 0.186(15) 0.078(10) 0.071(8)
C138 0.179(14) 0.284(17) 0.259(16) 0.185(14) 0.058(11) 0.095(12)
C139 0.078(8) 0.241(16) 0.143(11) 0.118(11) 0.049(7) 0.097(10)
C140 0.157(12) 0.233(15) 0.264(17) 0.004(11) 0.013(10) 0.165(12)
C141 0.053(4) 0.050(4) 0.047(4) 0.030(4) 0.012(3) 0.015(3)
C142 0.052(4) 0.048(4) 0.058(4) 0.030(4) 0.012(4) 0.017(3)
C143 0.068(5) 0.058(5) 0.061(5) 0.037(4) 0.017(4) 0.027(4)
C144 0.078(6) 0.074(5) 0.067(5) 0.048(5) 0.013(5) 0.033(5)
C145 0.082(6) 0.080(6) 0.053(5) 0.041(4) 0.020(4) 0.032(5)
C146 0.067(5) 0.053(4) 0.046(4) 0.025(4) 0.015(4) 0.024(4)
C147 0.111(8) 0.101(7) 0.102(8) 0.078(7) 0.046(6) 0.053(6)
C148 0.120(9) 0.135(9) 0.136(9) 0.111(8) 0.042(7) 0.068(8)
C149 0.238(16) 0.177(13) 0.086(8) 0.093(9) 0.044(9) 0.122(12)
C150 0.141(11) 0.220(15) 0.255(18) 0.216(15) 0.087(12) 0.074(11)
C151 0.069(5) 0.048(4) 0.048(4) 0.033(4) 0.030(4) 0.022(4)
C152 0.087(6) 0.060(5) 0.050(4) 0.033(4) 0.042(4) 0.035(4)
C153 0.100(7) 0.099(7) 0.072(6) 0.062(5) 0.051(5) 0.053(6)
C154 0.110(8) 0.094(7) 0.103(7) 0.080(6) 0.075(7) 0.055(6)
C155 0.099(7) 0.063(5) 0.110(7) 0.052(5) 0.074(6) 0.031(5)
C156 0.080(5) 0.049(4) 0.060(5) 0.030(4) 0.040(4) 0.023(4)
C157 0.198(13) 0.110(9) 0.143(11) 0.105(9) 0.112(10) 0.077(9)
C158 0.251(17) 0.329(19) 0.241(15) 0.232(15) 0.083(12) 0.010(12)
C159 0.195(14) 0.197(14) 0.189(14) 0.138(12) 0.150(13) 0.088(12)
C160 0.39(2) 0.202(15) 0.290(17) 0.191(14) 0.179(14) 0.062(12)
C161 0.051(4) 0.061(5) 0.050(4) 0.026(4) 0.026(4) 0.015(4)
C162 0.041(4) 0.067(5) 0.067(5) 0.029(4) 0.031(4) 0.014(4)
C163 0.077(6) 0.077(6) 0.122(8) 0.041(6) 0.070(6) 0.030(5)
C164 0.085(7) 0.084(7) 0.148(10) 0.046(7) 0.082(7) 0.023(5)
C165 0.091(6) 0.078(6) 0.128(8) 0.054(6) 0.080(6) 0.029(5)
C166 0.064(5) 0.061(5) 0.065(5) 0.029(4) 0.036(4) 0.018(4)
C167 0.174(14) 0.105(9) 0.35(2) 0.091(13) 0.221(17) 0.057(9)
C168 0.278(17) 0.33(2) 0.326(19) 0.049(13) 0.261(17) -0.017(12)
C169 0.156(11) 0.154(11) 0.270(15) 0.098(10) 0.158(11) 0.026(8)
C170 0.185(15) 0.32(2) 0.37(2) 0.169(16) 0.158(15) 0.055(13)
C172 0.066(5) 0.061(5) 0.048(4) 0.029(4) 0.025(4) 0.035(4)
C173 0.045(4) 0.060(4) 0.041(4) 0.025(3) 0.013(3) 0.013(3)
C174 0.053(4) 0.048(4) 0.050(4) 0.022(4) 0.026(3) 0.021(4)
C175 0.046(4) 0.075(5) 0.073(5) 0.047(5) 0.022(4) 0.023(4)
C176 0.057(4) 0.050(4) 0.060(5) 0.029(4) 0.020(4) 0.029(4)
C177 0.083(6) 0.061(5) 0.037(4) 0.025(4) 0.023(4) 0.030(4)
C178 0.062(5) 0.047(4) 0.074(5) 0.030(4) 0.042(4) 0.017(4)
C181 0.046(4) 0.059(5) 0.058(5) 0.027(4) 0.011(4) 0.002(3)
C182 0.077(5) 0.056(5) 0.057(5) 0.035(4) 0.017(4) 0.019(4)
C186 0.050(4) 0.063(5) 0.056(4) 0.032(4) 0.028(4) 0.027(4)
C187 0.077(5) 0.059(5) 0.077(5) 0.040(4) 0.044(5) 0.024(4)
N3 0.064(4) 0.050(3) 0.050(3) 0.033(3) 0.026(3) 0.019(3)
O1 0.051(3) 0.047(3) 0.057(3) 0.026(2) 0.020(2) 0.017(2)
O2 0.039(2) 0.046(3) 0.051(3) 0.027(2) 0.014(2) 0.012(2)
O3 0.042(3) 0.086(3) 0.066(3) 0.050(3) 0.032(2) 0.031(2)
O4 0.054(3) 0.060(3) 0.056(3) 0.040(2) 0.029(2) 0.028(2)
O5 0.048(3) 0.044(2) 0.042(2) 0.027(2) 0.016(2) 0.018(2)
O6 0.040(3) 0.056(3) 0.051(3) 0.027(2) 0.020(2) 0.022(2)
O7 0.049(3) 0.064(3) 0.049(3) 0.029(2) 0.025(2) 0.026(2)
O8 0.057(3) 0.044(3) 0.049(3) 0.022(2) 0.024(2) 0.025(2)
O9 0.042(2) 0.047(3) 0.044(3) 0.026(2) 0.014(2) 0.008(2)
O10 0.040(2) 0.041(2) 0.038(2) 0.022(2) 0.0142(19) 0.0130(19)
O11 0.049(3) 0.044(2) 0.041(2) 0.023(2) 0.021(2) 0.018(2)
O12 0.041(2) 0.044(2) 0.036(2) 0.018(2) 0.0153(19) 0.0151(19)
O13 0.041(2) 0.040(2) 0.039(2) 0.0209(19) 0.0177(19) 0.0140(19)
O14 0.055(3) 0.045(3) 0.046(3) 0.027(2) 0.016(2) 0.017(2)
O15 0.036(2) 0.043(2) 0.050(3) 0.024(2) 0.016(2) 0.0127(19)
O16 0.0379(12) 0.0316(12) 0.0305(12) 0.0218(9) 0.0040(9) 0.0030(9)
O17 0.166(8) 0.157(8) 0.152(7) 0.098(6) 0.076(6) 0.095(6)
O18 0.040(2) 0.041(2) 0.048(3) 0.026(2) 0.022(2) 0.0174(19)
O19 0.047(3) 0.053(3) 0.050(3) 0.031(2) 0.018(2) 0.016(2)
O20 0.040(2) 0.045(2) 0.042(2) 0.024(2) 0.014(2) 0.0161(19)
O21 0.041(2) 0.042(2) 0.040(2) 0.019(2) 0.018(2) 0.0107(19)
O22 0.036(2) 0.043(2) 0.036(2) 0.0221(19) 0.0125(19) 0.0143(18)
O23 0.032(2) 0.045(2) 0.044(2) 0.024(2) 0.0129(19) 0.0152(19)
O24 0.054(3) 0.053(3) 0.040(2) 0.029(2) 0.020(2) 0.019(2)
O25 0.039(2) 0.039(2) 0.037(2) 0.0176(19) 0.0116(19) 0.0119(19)
O26 0.045(2) 0.046(3) 0.045(3) 0.027(2) 0.015(2) 0.016(2)
O28 0.044(2) 0.054(3) 0.044(3) 0.028(2) 0.023(2) 0.022(2)
O29 0.050(3) 0.057(3) 0.045(3) 0.025(2) 0.017(2) 0.022(2)
O30 0.046(3) 0.051(3) 0.043(3) 0.023(2) 0.008(2) 0.010(2)
O31 0.038(3) 0.057(3) 0.053(3) 0.031(2) 0.011(2) 0.015(2)
O32 0.037(2) 0.052(3) 0.055(3) 0.029(2) 0.012(2) 0.020(2)
O33 0.053(3) 0.055(3) 0.051(3) 0.035(2) 0.017(2) 0.022(2)
O34 0.053(3) 0.051(3) 0.044(3) 0.031(2) 0.015(2) 0.012(2)
O35 0.039(2) 0.058(3) 0.052(3) 0.031(2) 0.022(2) 0.015(2)
O36 0.038(2) 0.041(2) 0.044(2) 0.026(2) 0.0182(19) 0.0170(19)
O40 0.033(2) 0.047(2) 0.042(2) 0.024(2) 0.0134(19) 0.0180(19)
Ti1 0.0405(6) 0.0460(7) 0.0375(6) 0.0202(5) 0.0161(5) 0.0158(5)
Ti2 0.0401(6) 0.0480(7) 0.0430(7) 0.0279(6) 0.0185(5) 0.0165(5)
Ti3 0.0388(6) 0.0467(7) 0.0427(7) 0.0234(6) 0.0120(5) 0.0126(5)
Ti4 0.0381(6) 0.0453(7) 0.0426(7) 0.0254(6) 0.0114(5) 0.0157(5)
Ti5 0.0354(6) 0.0410(6) 0.0370(6) 0.0210(5) 0.0139(5) 0.0143(5)
Ti6 0.0425(7) 0.0562(7) 0.0518(7) 0.0358(6) 0.0253(6) 0.0242(6)
Ti7 0.0390(6) 0.0419(7) 0.0437(7) 0.0217(6) 0.0146(5) 0.0119(5)
Ti8 0.0443(7) 0.0463(7) 0.0408(7) 0.0229(6) 0.0200(5) 0.0190(5)
Ti9 0.0392(6) 0.0432(7) 0.0382(6) 0.0234(5) 0.0160(5) 0.0160(5)
Ti10 0.0369(6) 0.0418(6) 0.0388(6) 0.0236(5) 0.0155(5) 0.0141(5)
Ti11 0.0811(11) 0.0850(11) 0.0781(11) 0.0429(9) 0.0326(9) 0.0275(9)
Ti12 0.0378(6) 0.0421(6) 0.0395(6) 0.0229(5) 0.0132(5) 0.0141(5)

loop_
_atom_type_symbol
_atom_type_description
_atom_type_scat_dispersion_real
_atom_type_scat_dispersion_imag
_atom_type_scat_source
C C 0.0181 0.0091 'International Tables Vol C Tables 4.2.6.8 and 6.1.1.4'
H H 0.0000 0.0000 'International Tables Vol C Tables 4.2.6.8 and 6.1.1.4'
N N 0.0311 0.0180 'International Tables Vol C Tables 4.2.6.8 and 6.1.1.4'
O O 0.0492 0.0322 'International Tables Vol C Tables 4.2.6.8 and 6.1.1.4'
Ti Ti 0.2191 1.8069 'International Tables Vol C Tables 4.2.6.8 and 6.1.1.4'

loop_
_geom_angle_atom_site_label_1
_geom_angle_atom_site_label_2
_geom_angle_atom_site_label_3
_geom_angle
_geom_angle_site_symmetry_1
_geom_angle_site_symmetry_3
_geom_angle_publ_flag
O1 C1 C6 117.5(6) . . ?
O1 C1 C2 121.8(6) . . ?
C6 C1 C2 120.7(6) . . ?
C3 C2 C1 117.4(6) . . ?
C3 C2 C81 119.3(6) . . ?
C1 C2 C81 123.3(6) . . ?
C2 C3 C4 123.9(7) . . ?
C2 C3 H3A 118.0 . . ?
C4 C3 H3A 118.0 . . ?
C5 C4 C3 116.7(7) . . ?
C5 C4 C7 122.9(8) . . ?
C3 C4 C7 120.4(8) . . ?
C4 C5 C6 121.3(7) . . ?
C4 C5 H5A 119.4 . . ?
C6 C5 H5A 119.4 . . ?
C1 C6 C5 120.0(7) . . ?
C1 C6 C82 119.2(6) . . ?
C5 C6 C82 120.5(7) . . ?
C8 C7 C9 107.7(11) . . ?
C8 C7 C10 111.5(14) . . ?
C9 C7 C10 107.6(13) . . ?
C8 C7 C4 109.7(12) . . ?
C9 C7 C4 111.3(8) . . ?
C10 C7 C4 109.0(9) . . ?
C7 C8 H8A 109.5 . . ?
C7 C8 H8B 109.5 . . ?
H8A C8 H8B 109.5 . . ?
C7 C8 H8C 109.5 . . ?
H8A C8 H8C 109.5 . . ?
H8B C8 H8C 109.5 . . ?
C7 C9 H9A 109.5 . . ?
C7 C9 H9B 109.5 . . ?
H9A C9 H9B 109.5 . . ?
C7 C9 H9C 109.5 . . ?
H9A C9 H9C 109.5 . . ?
H9B C9 H9C 109.5 . . ?
C7 C10 H10A 109.5 . . ?
C7 C10 H10B 109.5 . . ?
H10A C10 H10B 109.5 . . ?
C7 C10 H10C 109.5 . . ?
H10A C10 H10C 109.5 . . ?
H10B C10 H10C 109.5 . . ?
O2 C11 C12 120.5(6) . . ?
O2 C11 C16 118.8(6) . . ?
C12 C11 C16 120.5(6) . . ?
C11 C12 C13 117.7(8) . . ?
C11 C12 C83 121.6(6) . . ?
C13 C12 C83 120.6(7) . . ?
C14 C13 C12 123.5(8) . . ?
C14 C13 H13A 118.3 . . ?
C12 C13 H13A 118.3 . . ?
C13 C14 C15 117.5(7) . . ?
C13 C14 C17 122.5(9) . . ?
C15 C14 C17 119.9(9) . . ?
C16 C15 C14 122.1(8) . . ?
C16 C15 H15A 119.0 . . ?
C14 C15 H15A 119.0 . . ?
C15 C16 C11 118.6(8) . . ?
C15 C16 C82 116.9(7) . . ?
C11 C16 C82 124.5(6) . . ?
C19 C17 C20 108.1(13) . . ?
C19 C17 C14 111.0(9) . . ?
C20 C17 C14 107.2(9) . . ?
C19 C17 C18 108.4(11) . . ?
C20 C17 C18 110.1(11) . . ?
C14 C17 C18 112.0(10) . . ?
C17 C18 H18A 109.5 . . ?
C17 C18 H18B 109.5 . . ?
H18A C18 H18B 109.5 . . ?
C17 C18 H18C 109.5 . . ?
H18A C18 H18C 109.5 . . ?
H18B C18 H18C 109.5 . . ?
C17 C19 H19A 109.5 . . ?
C17 C19 H19B 109.5 . . ?
H19A C19 H19B 109.5 . . ?
C17 C19 H19C 109.5 . . ?
H19A C19 H19C 109.5 . . ?
H19B C19 H19C 109.5 . . ?
C17 C20 H20A 109.5 . . ?
C17 C20 H20B 109.5 . . ?
H20A C20 H20B 109.5 . . ?
C17 C20 H20C 109.5 . . ?
H20A C20 H20C 109.5 . . ?
H20B C20 H20C 109.5 . . ?
O3 C21 C22 119.4(6) . . ?
O3 C21 C26 119.1(6) . . ?
C22 C21 C26 121.5(6) . . ?
C21 C22 C23 117.8(7) . . ?
C21 C22 C84 121.7(6) . . ?
C23 C22 C84 120.5(7) . . ?
C24 C23 C22 122.3(8) . . ?
C24 C23 H23A 118.9 . . ?
C22 C23 H23A 118.9 . . ?
C25 C24 C23 117.6(7) . . ?
C25 C24 C27 121.8(8) . . ?
C23 C24 C27 120.5(8) . . ?
C24 C25 C26 122.3(7) . . ?
C24 C25 H25A 118.9 . . ?
C26 C25 H25A 118.9 . . ?
C21 C26 C25 118.3(7) . . ?
C21 C26 C83 121.2(6) . . ?
C25 C26 C83 120.4(7) . . ?
C30 C27 C28 112.4(15) . . ?
C30 C27 C29 104.0(15) . . ?
C28 C27 C29 109.5(14) . . ?
C30 C27 C24 108.8(13) . . ?
C28 C27 C24 113.6(10) . . ?
C29 C27 C24 107.9(10) . . ?
C27 C28 H28A 109.5 . . ?
C27 C28 H28B 109.5 . . ?
H28A C28 H28B 109.5 . . ?
C27 C28 H28C 109.5 . . ?
H28A C28 H28C 109.5 . . ?
H28B C28 H28C 109.5 . . ?
C27 C29 H29A 109.5 . . ?
C27 C29 H29B 109.5 . . ?
H29A C29 H29B 109.5 . . ?
C27 C29 H29C 109.5 . . ?
H29A C29 H29C 109.5 . . ?
H29B C29 H29C 109.5 . . ?
C27 C30 H30A 109.5 . . ?
C27 C30 H30B 109.5 . . ?
H30A C30 H30B 109.5 . . ?
C27 C30 H30C 109.5 . . ?
H30A C30 H30C 109.5 . . ?
H30B C30 H30C 109.5 . . ?
O4 C31 C36 119.4(6) . . ?
O4 C31 C32 119.4(6) . . ?
C36 C31 C32 121.2(6) . . ?
C33 C32 C31 118.3(7) . . ?
C33 C32 C84 118.5(7) . . ?
C31 C32 C84 123.2(6) . . ?
C32 C33 C34 123.1(7) . . ?
C32 C33 H33A 118.4 . . ?
C34 C33 H33A 118.4 . . ?
C33 C34 C35 116.5(7) . . ?
C33 C34 C37 122.8(8) . . ?
C35 C34 C37 120.7(9) . . ?
C36 C35 C34 123.3(8) . . ?
C36 C35 H35A 118.3 . . ?
C34 C35 H35A 118.3 . . ?
C35 C36 C31 117.6(7) . . ?
C35 C36 C85 120.3(6) . . ?
C31 C36 C85 122.1(6) . . ?
C38 C37 C39 124.7(13) . . ?
C38 C37 C34 111.4(10) . . ?
C39 C37 C34 111.1(8) . . ?
C38 C37 C40 95.3(12) . . ?
C39 C37 C40 102.9(12) . . ?
C34 C37 C40 108.7(11) . . ?
C37 C38 H38A 109.5 . . ?
C37 C38 H38B 109.5 . . ?
H38A C38 H38B 109.5 . . ?
C37 C38 H38C 109.5 . . ?
H38A C38 H38C 109.5 . . ?
H38B C38 H38C 109.5 . . ?
C37 C39 H39A 109.5 . . ?
C37 C39 H39B 109.5 . . ?
H39A C39 H39B 109.5 . . ?
C37 C39 H39C 109.5 . . ?
H39A C39 H39C 109.5 . . ?
H39B C39 H39C 109.5 . . ?
C37 C40 H40A 109.5 . . ?
C37 C40 H40B 109.5 . . ?
H40A C40 H40B 109.5 . . ?
C37 C40 H40C 109.5 . . ?
H40A C40 H40C 109.5 . . ?
H40B C40 H40C 109.5 . . ?
O5 C41 C46 120.2(6) . . ?
O5 C41 C42 118.6(5) . . ?
C46 C41 C42 121.2(6) . . ?
C43 C42 C41 117.9(6) . . ?
C43 C42 C85 121.8(6) . . ?
C41 C42 C85 120.2(5) . . ?
C44 C43 C42 123.1(6) . . ?
C44 C43 H43A 118.5 . . ?
C42 C43 H43A 118.5 . . ?
C43 C44 C45 116.5(6) . . ?
C43 C44 C47 123.3(6) . . ?
C45 C44 C47 120.2(6) . . ?
C46 C45 C44 123.8(6) . . ?
C46 C45 H45A 118.1 . . ?
C44 C45 H45A 118.1 . . ?
C45 C46 C41 117.5(6) . . ?
C45 C46 C86 120.2(6) . . ?
C41 C46 C86 122.1(6) . . ?
C48 C47 C49 109.7(6) . . ?
C48 C47 C44 112.4(6) . . ?
C49 C47 C44 108.5(6) . . ?
C48 C47 C50 109.3(6) . . ?
C49 C47 C50 108.7(6) . . ?
C44 C47 C50 108.3(6) . . ?
C47 C48 H48A 109.5 . . ?
C47 C48 H48B 109.5 . . ?
H48A C48 H48B 109.5 . . ?
C47 C48 H48C 109.5 . . ?
H48A C48 H48C 109.5 . . ?
H48B C48 H48C 109.5 . . ?
C47 C49 H49A 109.5 . . ?
C47 C49 H49B 109.5 . . ?
H49A C49 H49B 109.5 . . ?
C47 C49 H49C 109.5 . . ?
H49A C49 H49C 109.5 . . ?
H49B C49 H49C 109.5 . . ?
C47 C50 H50A 109.5 . . ?
C47 C50 H50B 109.5 . . ?
H50A C50 H50B 109.5 . . ?
C47 C50 H50C 109.5 . . ?
H50A C50 H50C 109.5 . . ?
H50B C50 H50C 109.5 . . ?
O6 C51 C56 119.3(6) . . ?
O6 C51 C52 119.5(6) . . ?
C56 C51 C52 121.1(6) . . ?
C53 C52 C51 118.9(7) . . ?
C53 C52 C86 118.2(6) . . ?
C51 C52 C86 122.5(6) . . ?
C52 C53 C54 122.3(8) . . ?
C52 C53 H53A 118.8 . . ?
C54 C53 H53A 118.8 . . ?
C55 C54 C53 116.3(8) . . ?
C55 C54 C57 122.5(9) . . ?
C53 C54 C57 121.1(9) . . ?
C54 C55 C56 123.0(8) . . ?
C54 C55 H55A 118.5 . . ?
C56 C55 H55A 118.5 . . ?
C51 C56 C55 118.1(7) . . ?
C51 C56 C87 122.4(6) . . ?
C55 C56 C87 119.6(7) . . ?
C59 C57 C58 119.7(15) . . ?
C59 C57 C54 113.8(10) . . ?
C58 C57 C54 107.3(13) . . ?
C59 C57 C60 106.6(16) . . ?
C58 C57 C60 100.9(11) . . ?
C54 C57 C60 107.1(12) . . ?
C57 C58 H58A 109.5 . . ?
C57 C58 H58B 109.5 . . ?
H58A C58 H58B 109.5 . . ?
C57 C58 H58C 109.5 . . ?
H58A C58 H58C 109.5 . . ?
H58B C58 H58C 109.5 . . ?
C57 C59 H59A 109.5 . . ?
C57 C59 H59B 109.5 . . ?
H59A C59 H59B 109.5 . . ?
C57 C59 H59C 109.5 . . ?
H59A C59 H59C 109.5 . . ?
H59B C59 H59C 109.5 . . ?
C57 C60 H60A 109.5 . . ?
C57 C60 H60B 109.5 . . ?
H60A C60 H60B 109.5 . . ?
C57 C60 H60C 109.5 . . ?
H60A C60 H60C 109.5 . . ?
H60B C60 H60C 109.5 . . ?
O7 C61 C62 118.8(7) . . ?
O7 C61 C66 120.3(6) . . ?
C62 C61 C66 121.0(7) . . ?
C61 C62 C63 117.7(8) . . ?
C61 C62 C87 123.1(6) . . ?
C63 C62 C87 119.1(8) . . ?
C64 C63 C62 122.2(8) . . ?
C64 C63 H63A 118.9 . . ?
C62 C63 H63A 118.9 . . ?
C63 C64 C65 117.7(7) . . ?
C63 C64 C67 121.3(10) . . ?
C65 C64 C67 120.9(10) . . ?
C64 C65 C66 123.2(8) . . ?
C64 C65 H65A 118.4 . . ?
C66 C65 H65A 118.4 . . ?
C61 C66 C65 118.1(8) . . ?
C61 C66 C88 121.1(6) . . ?
C65 C66 C88 120.8(7) . . ?
C70 C67 C69 109.3(12) . . ?
C70 C67 C68 114.4(14) . . ?
C69 C67 C68 104.7(12) . . ?
C70 C67 C64 109.9(10) . . ?
C69 C67 C64 111.5(10) . . ?
C68 C67 C64 107.0(9) . . ?
C67 C68 H68A 109.5 . . ?
C67 C68 H68B 109.5 . . ?
H68A C68 H68B 109.5 . . ?
C67 C68 H68C 109.5 . . ?
H68A C68 H68C 109.5 . . ?
H68B C68 H68C 109.5 . . ?
C67 C69 H69A 109.5 . . ?
C67 C69 H69B 109.5 . . ?
H69A C69 H69B 109.5 . . ?
C67 C69 H69C 109.5 . . ?
H69A C69 H69C 109.5 . . ?
H69B C69 H69C 109.5 . . ?
C67 C70 H70A 109.5 . . ?
C67 C70 H70B 109.5 . . ?
H70A C70 H70B 109.5 . . ?
C67 C70 H70C 109.5 . . ?
H70A C70 H70C 109.5 . . ?
H70B C70 H70C 109.5 . . ?
O8 C71 C76 120.6(6) . . ?
O8 C71 C72 118.4(6) . . ?
C76 C71 C72 121.0(6) . . ?
C73 C72 C71 117.7(6) . . ?
C73 C72 C88 119.7(6) . . ?
C71 C72 C88 122.5(6) . . ?
C72 C73 C74 122.2(7) . . ?
C72 C73 H73A 118.9 . . ?
C74 C73 H73A 118.9 . . ?
C75 C74 C73 117.4(7) . . ?
C75 C74 C77 122.7(7) . . ?
C73 C74 C77 119.9(7) . . ?
C74 C75 C76 123.7(7) . . ?
C74 C75 H75A 118.1 . . ?
C76 C75 H75A 118.1 . . ?
C71 C76 C75 117.9(6) . . ?
C71 C76 C81 120.4(6) . . ?
C75 C76 C81 121.7(6) . . ?
C79 C77 C78 119.1(12) . . ?
C79 C77 C74 109.7(9) . . ?
C78 C77 C74 114.5(8) . . ?
C79 C77 C80 101.4(13) . . ?
C78 C77 C80 101.8(12) . . ?
C74 C77 C80 108.7(8) . . ?
C77 C78 H78A 109.5 . . ?
C77 C78 H78B 109.5 . . ?
H78A C78 H78B 109.5 . . ?
C77 C78 H78C 109.5 . . ?
H78A C78 H78C 109.5 . . ?
H78B C78 H78C 109.5 . . ?
C77 C79 H79A 109.5 . . ?
C77 C79 H79B 109.5 . . ?
H79A C79 H79B 109.5 . . ?
C77 C79 H79C 109.5 . . ?
H79A C79 H79C 109.5 . . ?
H79B C79 H79C 109.5 . . ?
C77 C80 H80A 109.5 . . ?
C77 C80 H80B 109.5 . . ?
H80A C80 H80B 109.5 . . ?
C77 C80 H80C 109.5 . . ?
H80A C80 H80C 109.5 . . ?
H80B C80 H80C 109.5 . . ?
C2 C81 C76 112.2(6) . . ?
C2 C81 H81A 109.2 . . ?
C76 C81 H81A 109.2 . . ?
C2 C81 H81B 109.2 . . ?
C76 C81 H81B 109.2 . . ?
H81A C81 H81B 107.9 . . ?
C6 C82 C16 110.5(6) . . ?
C6 C82 H82A 109.6 . . ?
C16 C82 H82A 109.6 . . ?
C6 C82 H82B 109.6 . . ?
C16 C82 H82B 109.6 . . ?
H82A C82 H82B 108.1 . . ?
C12 C83 C26 114.4(6) . . ?
C12 C83 H83A 108.7 . . ?
C26 C83 H83A 108.7 . . ?
C12 C83 H83B 108.7 . . ?
C26 C83 H83B 108.7 . . ?
H83A C83 H83B 107.6 . . ?
C22 C84 C32 114.9(7) . . ?
C22 C84 H84A 108.5 . . ?
C32 C84 H84A 108.5 . . ?
C22 C84 H84B 108.5 . . ?
C32 C84 H84B 108.5 . . ?
H84A C84 H84B 107.5 . . ?
C36 C85 C42 114.4(6) . . ?
C36 C85 H85A 108.7 . . ?
C42 C85 H85A 108.7 . . ?
C36 C85 H85B 108.7 . . ?
C42 C85 H85B 108.7 . . ?
H85A C85 H85B 107.6 . . ?
C46 C86 C52 117.1(6) . . ?
C46 C86 H86A 108.0 . . ?
C52 C86 H86A 108.0 . . ?
C46 C86 H86B 108.0 . . ?
C52 C86 H86B 108.0 . . ?
H86A C86 H86B 107.3 . . ?
C62 C87 C56 113.5(7) . . ?
C62 C87 H87A 108.9 . . ?
C56 C87 H87A 108.9 . . ?
C62 C87 H87B 108.9 . . ?
C56 C87 H87B 108.9 . . ?
H87A C87 H87B 107.7 . . ?
C66 C88 C72 114.4(6) . . ?
C66 C88 H88A 108.7 . . ?
C72 C88 H88A 108.7 . . ?
C66 C88 H88B 108.7 . . ?
C72 C88 H88B 108.7 . . ?
H88A C88 H88B 107.6 . . ?
O28 C91 C96 120.5(6) . . ?
O28 C91 C92 119.1(6) . . ?
C96 C91 C92 120.3(6) . . ?
C91 C92 C93 117.4(7) . . ?
C91 C92 C186 122.4(6) . . ?
C93 C92 C186 120.2(7) . . ?
C94 C93 C92 123.5(7) . . ?
C94 C93 H93A 118.2 . . ?
C92 C93 H93A 118.2 . . ?
C93 C94 C95 116.9(7) . . ?
C93 C94 C97 121.6(8) . . ?
C95 C94 C97 121.4(8) . . ?
C96 C95 C94 122.9(7) . . ?
C96 C95 H95A 118.5 . . ?
C94 C95 H95A 118.5 . . ?
C95 C96 C91 119.0(7) . . ?
C95 C96 C172 116.6(7) . . ?
C91 C96 C172 124.4(6) . . ?
C99 C97 C100 109.1(11) . . ?
C99 C97 C98 114.6(11) . . ?
C100 C97 C98 102.0(11) . . ?
C99 C97 C94 111.1(9) . . ?
C100 C97 C94 107.6(8) . . ?
C98 C97 C94 111.8(9) . . ?
C97 C98 H98A 109.5 . . ?
C97 C98 H98B 109.5 . . ?
H98A C98 H98B 109.5 . . ?
C97 C98 H98C 109.5 . . ?
H98A C98 H98C 109.5 . . ?
H98B C98 H98C 109.5 . . ?
C97 C99 H99A 109.5 . . ?
C97 C99 H99B 109.5 . . ?
H99A C99 H99B 109.5 . . ?
C97 C99 H99C 109.5 . . ?
H99A C99 H99C 109.5 . . ?
H99B C99 H99C 109.5 . . ?
C97 C100 H10D 109.5 . . ?
C97 C100 H10E 109.5 . . ?
H10D C100 H10E 109.5 . . ?
C97 C100 H10F 109.5 . . ?
H10D C100 H10F 109.5 . . ?
H10E C100 H10F 109.5 . . ?
O29 C101 C102 121.8(6) . . ?
O29 C101 C106 116.5(6) . . ?
C102 C101 C106 121.7(6) . . ?
C101 C102 C103 116.8(6) . . ?
C101 C102 C173 124.0(6) . . ?
C103 C102 C173 119.2(6) . . ?
C104 C103 C102 125.0(7) . . ?
C104 C103 H10G 117.5 . . ?
C102 C103 H10G 117.5 . . ?
C103 C104 C105 115.4(7) . . ?
C103 C104 C107 123.3(7) . . ?
C105 C104 C107 121.2(8) . . ?
C106 C105 C104 122.8(7) . . ?
C106 C105 H10H 118.6 . . ?
C104 C105 H10H 118.6 . . ?
C101 C106 C105 118.2(7) . . ?
C101 C106 C172 117.9(6) . . ?
C105 C106 C172 123.4(7) . . ?
C108 C107 C110 105.3(13) . . ?
C108 C107 C104 110.8(11) . . ?
C110 C107 C104 114.7(9) . . ?
C108 C107 C109 113.3(14) . . ?
C110 C107 C109 104.7(12) . . ?
C104 C107 C109 107.9(9) . . ?
C107 C108 H10I 109.5 . . ?
C107 C108 H10J 109.5 . . ?
H10I C108 H10J 109.5 . . ?
C107 C108 H10K 109.5 . . ?
H10I C108 H10K 109.5 . . ?
H10J C108 H10K 109.5 . . ?
C107 C109 H10L 109.5 . . ?
C107 C109 H10M 109.5 . . ?
H10L C109 H10M 109.5 . . ?
C107 C109 H10N 109.5 . . ?
H10L C109 H10N 109.5 . . ?
H10M C109 H10N 109.5 . . ?
C107 C110 H11A 109.5 . . ?
C107 C110 H11B 109.5 . . ?
H11A C110 H11B 109.5 . . ?
C107 C110 H11C 109.5 . . ?
H11A C110 H11C 109.5 . . ?
H11B C110 H11C 109.5 . . ?
O30 C111 C112 120.0(6) . . ?
O30 C111 C116 119.9(6) . . ?
C112 C111 C116 120.1(6) . . ?
C113 C112 C111 119.0(6) . . ?
C113 C112 C173 120.7(6) . . ?
C111 C112 C173 120.3(6) . . ?
C112 C113 C114 122.3(7) . . ?
C112 C113 H11D 118.9 . . ?
C114 C113 H11D 118.9 . . ?
C113 C114 C115 117.5(7) . . ?
C113 C114 C117 122.5(7) . . ?
C115 C114 C117 120.0(7) . . ?
C116 C115 C114 122.8(7) . . ?
C116 C115 H11E 118.6 . . ?
C114 C115 H11E 118.6 . . ?
C115 C116 C111 118.2(7) . . ?
C115 C116 C181 121.6(7) . . ?
C111 C116 C181 120.2(6) . . ?
C119 C117 C118 111.8(9) . . ?
C119 C117 C114 111.8(7) . . ?
C118 C117 C114 111.2(8) . . ?
C119 C117 C120 107.6(10) . . ?
C118 C117 C120 106.5(9) . . ?
C114 C117 C120 107.6(8) . . ?
C117 C118 H11F 109.5 . . ?
C117 C118 H11G 109.5 . . ?
H11F C118 H11G 109.5 . . ?
C117 C118 H11H 109.5 . . ?
H11F C118 H11H 109.5 . . ?
H11G C118 H11H 109.5 . . ?
C117 C119 H11I 109.5 . . ?
C117 C119 H11J 109.5 . . ?
H11I C119 H11J 109.5 . . ?
C117 C119 H11K 109.5 . . ?
H11I C119 H11K 109.5 . . ?
H11J C119 H11K 109.5 . . ?
C117 C120 H12A 109.5 . . ?
C117 C120 H12B 109.5 . . ?
H12A C120 H12B 109.5 . . ?
C117 C120 H12C 109.5 . . ?
H12A C120 H12C 109.5 . . ?
H12B C120 H12C 109.5 . . ?
O31 C121 C126 118.9(7) . . ?
O31 C121 C122 120.5(6) . . ?
C126 C121 C122 120.6(6) . . ?
C123 C122 C121 117.9(7) . . ?
C123 C122 C175 119.8(7) . . ?
C121 C122 C175 122.3(6) . . ?
C124 C123 C122 123.4(8) . . ?
C124 C123 H12D 118.3 . . ?
C122 C123 H12D 118.3 . . ?
C123 C124 C125 117.2(7) . . ?
C123 C124 C127 120.7(8) . . ?
C125 C124 C127 122.1(8) . . ?
C124 C125 C126 122.4(8) . . ?
C124 C125 H12E 118.8 . . ?
C126 C125 H12E 118.8 . . ?
C121 C126 C125 118.3(7) . . ?
C121 C126 C181 121.8(6) . . ?
C125 C126 C181 119.9(7) . . ?
C129 C127 C128 111.0(12) . . ?
C129 C127 C130 108.3(10) . . ?
C128 C127 C130 107.1(10) . . ?
C129 C127 C124 112.3(8) . . ?
C128 C127 C124 108.4(7) . . ?
C130 C127 C124 109.7(8) . . ?
C127 C128 H12F 109.5 . . ?
C127 C128 H12G 109.5 . . ?
H12F C128 H12G 109.5 . . ?
C127 C128 H12H 109.5 . . ?
H12F C128 H12H 109.5 . . ?
H12G C128 H12H 109.5 . . ?
C127 C129 H12I 109.5 . . ?
C127 C129 H12J 109.5 . . ?
H12I C129 H12J 109.5 . . ?
C127 C129 H12K 109.5 . . ?
H12I C129 H12K 109.5 . . ?
H12J C129 H12K 109.5 . . ?
C127 C130 H13B 109.5 . . ?
C127 C130 H13C 109.5 . . ?
H13B C130 H13C 109.5 . . ?
C127 C130 H13D 109.5 . . ?
H13B C130 H13D 109.5 . . ?
H13C C130 H13D 109.5 . . ?
O32 C131 C136 118.7(6) . . ?
O32 C131 C132 120.2(6) . . ?
C136 C131 C132 121.1(6) . . ?
C131 C132 C133 118.1(7) . . ?
C131 C132 C176 121.2(6) . . ?
C133 C132 C176 120.5(7) . . ?
C134 C133 C132 121.6(8) . . ?
C134 C133 H13E 119.2 . . ?
C132 C133 H13E 119.2 . . ?
C133 C134 C135 118.6(8) . . ?
C133 C134 C137 121.8(8) . . ?
C135 C134 C137 119.5(8) . . ?
C134 C135 C136 122.1(8) . . ?
C134 C135 H13F 119.0 . . ?
C136 C135 H13F 119.0 . . ?
C131 C136 C135 118.0(7) . . ?
C131 C136 C175 120.7(6) . . ?
C135 C136 C175 121.2(7) . . ?
C140 C137 C139 129.3(12) . . ?
C140 C137 C134 114.1(13) . . ?
C139 C137 C134 113.3(10) . . ?
C140 C137 C138 98.2(11) . . ?
C139 C137 C138 88.4(13) . . ?
C134 C137 C138 102.1(11) . . ?
C137 C138 H13G 109.5 . . ?
C137 C138 H13H 109.5 . . ?
H13G C138 H13H 109.5 . . ?
C137 C138 H13I 109.5 . . ?
H13G C138 H13I 109.5 . . ?
H13H C138 H13I 109.5 . . ?
C137 C139 H13J 109.5 . . ?
C137 C139 H13K 109.5 . . ?
H13J C139 H13K 109.5 . . ?
C137 C139 H13L 109.5 . . ?
H13J C139 H13L 109.5 . . ?
H13K C139 H13L 109.5 . . ?
C137 C140 H14A 109.5 . . ?
C137 C140 H14B 109.5 . . ?
H14A C140 H14B 109.5 . . ?
C137 C140 H14C 109.5 . . ?
H14A C140 H14C 109.5 . . ?
H14B C140 H14C 109.5 . . ?
O33 C141 C146 119.2(6) . . ?
O33 C141 C142 119.5(6) . . ?
C146 C141 C142 121.3(6) . . ?
C143 C142 C141 117.8(7) . . ?
C143 C142 C176 120.6(6) . . ?
C141 C142 C176 121.4(6) . . ?
C144 C143 C142 122.7(7) . . ?
C144 C143 H14D 118.7 . . ?
C142 C143 H14D 118.7 . . ?
C143 C144 C145 118.2(7) . . ?
C143 C144 C147 122.1(8) . . ?
C145 C144 C147 119.7(8) . . ?
C144 C145 C146 122.3(8) . . ?
C144 C145 H14E 118.9 . . ?
C146 C145 H14E 118.9 . . ?
C141 C146 C145 117.7(7) . . ?
C141 C146 C177 120.8(6) . . ?
C145 C146 C177 121.4(7) . . ?
C150 C147 C148 109.8(9) . . ?
C150 C147 C144 109.4(8) . . ?
C148 C147 C144 111.7(8) . . ?
C150 C147 C149 110.4(11) . . ?
C148 C147 C149 107.5(9) . . ?
C144 C147 C149 108.0(8) . . ?
C147 C148 H14F 109.5 . . ?
C147 C148 H14G 109.5 . . ?
H14F C148 H14G 109.5 . . ?
C147 C148 H14H 109.5 . . ?
H14F C148 H14H 109.5 . . ?
H14G C148 H14H 109.5 . . ?
C147 C149 H14I 109.5 . . ?
C147 C149 H14J 109.5 . . ?
H14I C149 H14J 109.5 . . ?
C147 C149 H14K 109.5 . . ?
H14I C149 H14K 109.5 . . ?
H14J C149 H14K 109.5 . . ?
C147 C150 H15B 109.5 . . ?
C147 C150 H15C 109.5 . . ?
H15B C150 H15C 109.5 . . ?
C147 C150 H15D 109.5 . . ?
H15B C150 H15D 109.5 . . ?
H15C C150 H15D 109.5 . . ?
O34 C151 C152 120.9(6) . . ?
O34 C151 C156 117.4(6) . . ?
C152 C151 C156 121.7(6) . . ?
C151 C152 C153 117.7(8) . . ?
C151 C152 C177 122.1(6) . . ?
C153 C152 C177 120.2(7) . . ?
C154 C153 C152 124.4(8) . . ?
C154 C153 H15E 117.8 . . ?
C152 C153 H15E 117.8 . . ?
C153 C154 C155 116.5(7) . . ?
C153 C154 C157 124.7(11) . . ?
C155 C154 C157 118.9(11) . . ?
C154 C155 C156 122.9(8) . . ?
C154 C155 H15F 118.6 . . ?
C156 C155 H15F 118.6 . . ?
C151 C156 C155 116.8(7) . . ?
C151 C156 C178 122.9(6) . . ?
C155 C156 C178 120.4(7) . . ?
C160 C157 C158 110.1(15) . . ?
C160 C157 C154 110.7(12) . . ?
C158 C157 C154 113.7(13) . . ?
C160 C157 C159 106.5(15) . . ?
C158 C157 C159 105.3(13) . . ?
C154 C157 C159 110.3(9) . . ?
C157 C158 H15G 109.5 . . ?
C157 C158 H15H 109.5 . . ?
H15G C158 H15H 109.5 . . ?
C157 C158 H15I 109.5 . . ?
H15G C158 H15I 109.5 . . ?
H15H C158 H15I 109.5 . . ?
C157 C159 H15J 109.5 . . ?
C157 C159 H15K 109.5 . . ?
H15J C159 H15K 109.5 . . ?
C157 C159 H15L 109.5 . . ?
H15J C159 H15L 109.5 . . ?
H15K C159 H15L 109.5 . . ?
C157 C160 H16A 109.5 . . ?
C157 C160 H16B 109.5 . . ?
H16A C160 H16B 109.5 . . ?
C157 C160 H16C 109.5 . . ?
H16A C160 H16C 109.5 . . ?
H16B C160 H16C 109.5 . . ?
O35 C161 C166 120.7(6) . . ?
O35 C161 C162 119.0(6) . . ?
C166 C161 C162 120.3(6) . . ?
C163 C162 C161 118.0(7) . . ?
C163 C162 C186 120.9(7) . . ?
C161 C162 C186 121.1(6) . . ?
C164 C163 C162 122.7(8) . . ?
C164 C163 H16D 118.7 . . ?
C162 C163 H16D 118.7 . . ?
C165 C164 C163 118.3(8) . . ?
C165 C164 C167 120.5(9) . . ?
C163 C164 C167 121.2(9) . . ?
C164 C165 C166 121.7(8) . . ?
C164 C165 H16E 119.1 . . ?
C166 C165 H16E 119.1 . . ?
C165 C166 C161 119.0(7) . . ?
C165 C166 C178 118.8(7) . . ?
C161 C166 C178 122.1(6) . . ?
C168 C167 C169 121.3(17) . . ?
C168 C167 C170 92.6(16) . . ?
C169 C167 C170 107.3(17) . . ?
C168 C167 C164 108.5(12) . . ?
C169 C167 C164 114.5(9) . . ?
C170 C167 C164 110.2(15) . . ?
C167 C168 H16F 109.5 . . ?
C167 C168 H16G 109.5 . . ?
H16F C168 H16G 109.5 . . ?
C167 C168 H16H 109.5 . . ?
H16F C168 H16H 109.5 . . ?
H16G C168 H16H 109.5 . . ?
C167 C169 H16I 109.5 . . ?
C167 C169 H16J 109.5 . . ?
H16I C169 H16J 109.5 . . ?
C167 C169 H16K 109.5 . . ?
H16I C169 H16K 109.5 . . ?
H16J C169 H16K 109.5 . . ?
C167 C170 H17A 109.5 . . ?
C167 C170 H17B 109.5 . . ?
H17A C170 H17B 109.5 . . ?
C167 C170 H17C 109.5 . . ?
H17A C170 H17C 109.5 . . ?
H17B C170 H17C 109.5 . . ?
C106 C172 C96 111.1(6) . . ?
C106 C172 H17E 109.4 . . ?
C96 C172 H17E 109.4 . . ?
C106 C172 H17F 109.4 . . ?
C96 C172 H17F 109.4 . . ?
H17E C172 H17F 108.0 . . ?
C102 C173 C112 110.6(6) . . ?
C102 C173 H17G 109.5 . . ?
C112 C173 H17G 109.5 . . ?
C102 C173 H17H 109.5 . . ?
C112 C173 H17H 109.5 . . ?
H17G C173 H17H 108.1 . . ?
O19 C174 N3 123.3(6) . . ?
O19 C174 H17I 118.3 . . ?
N3 C174 H17I 118.3 . . ?
C122 C175 C136 113.1(6) . . ?
C122 C175 H17J 109.0 . . ?
C136 C175 H17J 109.0 . . ?
C122 C175 H17K 109.0 . . ?
C136 C175 H17K 109.0 . . ?
H17J C175 H17K 107.8 . . ?
C142 C176 C132 116.6(6) . . ?
C142 C176 H17L 108.1 . . ?
C132 C176 H17L 108.1 . . ?
C142 C176 H17M 108.1 . . ?
C132 C176 H17M 108.1 . . ?
H17L C176 H17M 107.3 . . ?
C152 C177 C146 113.2(6) . . ?
C152 C177 H17N 108.9 . . ?
C146 C177 H17N 108.9 . . ?
C152 C177 H17O 108.9 . . ?
C146 C177 H17O 108.9 . . ?
H17N C177 H17O 107.7 . . ?
C156 C178 C166 113.2(6) . . ?
C156 C178 H17P 108.9 . . ?
C166 C178 H17P 108.9 . . ?
C156 C178 H17Q 108.9 . . ?
C166 C178 H17Q 108.9 . . ?
H17P C178 H17Q 107.8 . . ?
C116 C181 C126 114.1(6) . . ?
C116 C181 H18G 108.7 . . ?
C126 C181 H18G 108.7 . . ?
C116 C181 H18H 108.7 . . ?
C126 C181 H18H 108.7 . . ?
H18G C181 H18H 107.6 . . ?
N3 C182 H18I 109.5 . . ?
N3 C182 H18J 109.5 . . ?
H18I C182 H18J 109.5 . . ?
N3 C182 H18K 109.5 . . ?
H18I C182 H18K 109.5 . . ?
H18J C182 H18K 109.5 . . ?
C92 C186 C162 114.8(6) . . ?
C92 C186 H18P 108.6 . . ?
C162 C186 H18P 108.6 . . ?
C92 C186 H18Q 108.6 . . ?
C162 C186 H18Q 108.6 . . ?
H18P C186 H18Q 107.5 . . ?
N3 C187 H18R 109.5 . . ?
N3 C187 H18S 109.5 . . ?
H18R C187 H18S 109.5 . . ?
N3 C187 H18T 109.5 . . ?
H18R C187 H18T 109.5 . . ?
H18S C187 H18T 109.5 . . ?
C174 N3 C182 121.1(6) . . ?
C174 N3 C187 121.2(6) . . ?
C182 N3 C187 117.7(5) . . ?
C1 O1 Ti7 151.0(4) . . ?
C11 O2 Ti3 121.0(4) . 2_666 ?
C11 O2 Ti7 126.7(4) . . ?
Ti3 O2 Ti7 111.21(19) 2_666 . ?
C21 O3 Ti6 161.6(4) . . ?
C31 O4 Ti6 143.2(4) . . ?
C41 O5 Ti9 154.1(4) . . ?
C51 O6 Ti9 157.8(4) . . ?
C61 O7 Ti8 163.7(5) . . ?
C71 O8 Ti8 135.6(4) . . ?
Ti7 O9 Ti6 113.8(2) . . ?
Ti10 O10 Ti6 108.34(19) . . ?
Ti10 O10 Ti9 99.80(18) . . ?
Ti6 O10 Ti9 151.3(2) . . ?
Ti8 O11 Ti9 109.67(19) . . ?
Ti7 O12 Ti8 143.8(2) . . ?
Ti7 O12 Ti10 105.12(17) . . ?
Ti8 O12 Ti10 94.12(16) . . ?
Ti7 O12 Ti1 100.07(17) . 2_666 ?
Ti8 O12 Ti1 106.39(17) . 2_666 ?
Ti10 O12 Ti1 100.15(17) . 2_666 ?
Ti10 O13 Ti5 96.13(16) . 2_666 ?
Ti10 O13 Ti2 152.1(2) . 2_666 ?
Ti5 O13 Ti2 99.68(17) 2_666 2_666 ?
Ti10 O13 Ti1 106.41(17) . 2_666 ?
Ti5 O13 Ti1 97.96(17) 2_666 2_666 ?
Ti2 O13 Ti1 94.07(16) 2_666 2_666 ?
Ti11 O14 Ti10 149.5(3) . . ?
Ti11 O14 Ti11 96.3(2) . 2_666 ?
Ti10 O14 Ti11 112.8(2) . 2_666 ?
Ti12 O15 Ti9 160.4(2) . . ?
Ti11 O16 Ti6 118.29(19) . 2_666 ?
Ti11 O18 Ti5 124.4(2) . . ?
Ti11 O18 Ti12 122.4(2) . . ?
Ti5 O18 Ti12 105.27(18) . . ?
C174 O19 Ti12 130.7(4) . . ?
Ti12 O20 Ti4 107.96(19) . . ?
Ti12 O21 Ti2 109.43(19) . . ?
Ti5 O22 Ti4 97.38(17) . . ?
Ti5 O22 Ti2 103.10(17) . . ?
Ti4 O22 Ti2 149.9(2) . . ?
Ti5 O22 Ti12 96.69(16) . . ?
Ti4 O22 Ti12 98.96(16) . . ?
Ti2 O22 Ti12 100.22(16) . . ?
Ti5 O23 Ti3 103.57(19) . . ?
Ti5 O23 Ti4 98.50(18) . . ?
Ti3 O23 Ti4 100.57(17) . . ?
Ti1 O24 Ti2 112.6(2) . . ?
Ti1 O25 Ti3 145.9(2) . . ?
Ti1 O25 Ti5 103.24(17) . . ?
Ti3 O25 Ti5 95.35(16) . . ?
Ti1 O25 Ti7 98.98(16) . 2_666 ?
Ti3 O25 Ti7 106.49(17) . 2_666 ?
Ti5 O25 Ti7 97.96(16) . 2_666 ?
Ti4 O26 Ti3 108.43(19) . . ?
C91 O28 Ti1 125.3(4) . . ?
C91 O28 Ti8 122.7(3) . 2_666 ?
Ti1 O28 Ti8 109.99(18) . 2_666 ?
C101 O29 Ti1 157.7(4) . . ?
C111 O30 Ti3 131.7(4) . . ?
C121 O31 Ti3 165.1(5) . . ?
C131 O32 Ti4 160.0(4) . . ?
C141 O33 Ti4 150.6(4) . . ?
C151 O34 Ti2 155.5(4) . . ?
C161 O35 Ti2 149.7(4) . . ?
Ti5 O36 Ti6 159.6(2) . 2_666 ?
Ti5 O36 Ti10 95.80(16) . 2_666 ?
Ti6 O36 Ti10 95.37(15) 2_666 2_666 ?
Ti5 O36 Ti7 103.26(18) . 2_666 ?
Ti6 O36 Ti7 92.23(15) 2_666 2_666 ?
Ti10 O36 Ti7 97.02(15) 2_666 2_666 ?
Ti10 O40 Ti8 104.18(18) . . ?
Ti10 O40 Ti9 96.01(17) . . ?
Ti8 O40 Ti9 100.06(17) . . ?
O29 Ti1 O24 95.4(2) . . ?
O29 Ti1 O25 93.02(18) . . ?
O24 Ti1 O25 105.91(18) . . ?
O29 Ti1 O28 94.98(18) . . ?
O24 Ti1 O28 103.30(18) . . ?
O25 Ti1 O28 148.79(17) . . ?
O29 Ti1 O13 166.27(18) . 2_666 ?
O24 Ti1 O13 76.75(17) . 2_666 ?
O25 Ti1 O13 78.63(16) . 2_666 ?
O28 Ti1 O13 97.78(16) . 2_666 ?
O29 Ti1 O12 115.44(18) . 2_666 ?
O24 Ti1 O12 148.80(18) . 2_666 ?
O25 Ti1 O12 78.33(15) . 2_666 ?
O28 Ti1 O12 70.98(15) . 2_666 ?
O13 Ti1 O12 73.85(15) 2_666 2_666 ?
O29 Ti1 Ti2 129.38(15) . . ?
O24 Ti1 Ti2 34.88(13) . . ?
O25 Ti1 Ti2 93.90(12) . . ?
O28 Ti1 Ti2 103.97(13) . . ?
O13 Ti1 Ti2 41.87(10) 2_666 . ?
O12 Ti1 Ti2 115.08(11) 2_666 . ?
O29 Ti1 Ti5 129.65(14) . . ?
O24 Ti1 Ti5 86.57(14) . . ?
O25 Ti1 Ti5 39.50(11) . . ?
O28 Ti1 Ti5 133.57(12) . . ?
O13 Ti1 Ti5 39.80(10) 2_666 . ?
O12 Ti1 Ti5 77.53(11) 2_666 . ?
Ti2 Ti1 Ti5 60.32(3) . . ?
O29 Ti1 Ti7 98.64(15) . 2_666 ?
O24 Ti1 Ti7 146.45(14) . 2_666 ?
O25 Ti1 Ti7 43.25(11) . 2_666 ?
O28 Ti1 Ti7 105.63(12) . 2_666 ?
O13 Ti1 Ti7 82.82(11) 2_666 2_666 ?
O12 Ti1 Ti7 37.59(11) 2_666 2_666 ?
Ti2 Ti1 Ti7 119.74(4) . 2_666 ?
Ti5 Ti1 Ti7 61.11(3) . 2_666 ?
O29 Ti1 Ti10 154.85(15) . 2_666 ?
O24 Ti1 Ti10 109.74(14) . 2_666 ?
O25 Ti1 Ti10 80.72(12) . 2_666 ?
O28 Ti1 Ti10 79.30(12) . 2_666 ?
O13 Ti1 Ti10 34.97(10) 2_666 2_666 ?
O12 Ti1 Ti10 39.50(11) 2_666 2_666 ?
Ti2 Ti1 Ti10 75.58(4) . 2_666 ?
Ti5 Ti1 Ti10 55.02(3) . 2_666 ?
Ti7 Ti1 Ti10 60.35(3) 2_666 2_666 ?
O29 Ti1 Ti8 107.87(14) . 2_666 ?
O24 Ti1 Ti8 132.27(14) . 2_666 ?
O25 Ti1 Ti8 113.55(12) . 2_666 ?
O28 Ti1 Ti8 35.52(11) . 2_666 ?
O13 Ti1 Ti8 85.57(11) 2_666 2_666 ?
O12 Ti1 Ti8 35.47(10) 2_666 2_666 ?
Ti2 Ti1 Ti8 114.76(4) . 2_666 ?
Ti5 Ti1 Ti8 107.25(4) . 2_666 ?
Ti7 Ti1 Ti8 71.07(4) 2_666 2_666 ?
Ti10 Ti1 Ti8 54.49(3) 2_666 2_666 ?
O34 Ti2 O35 98.89(19) . . ?
O34 Ti2 O24 94.13(18) . . ?
O35 Ti2 O24 95.74(19) . . ?
O34 Ti2 O22 90.65(18) . . ?
O35 Ti2 O22 163.59(18) . . ?
O24 Ti2 O22 96.86(17) . . ?
O34 Ti2 O13 163.50(18) . 2_666 ?
O35 Ti2 O13 95.60(17) . 2_666 ?
O24 Ti2 O13 76.53(16) . 2_666 ?
O22 Ti2 O13 77.23(15) . 2_666 ?
O34 Ti2 O21 98.47(18) . . ?
O35 Ti2 O21 89.62(18) . . ?
O24 Ti2 O21 165.39(17) . . ?
O22 Ti2 O21 75.71(16) . . ?
O13 Ti2 O21 89.45(16) 2_666 . ?
O34 Ti2 Ti1 125.44(15) . . ?
O35 Ti2 Ti1 97.44(14) . . ?
O24 Ti2 Ti1 32.48(12) . . ?
O22 Ti2 Ti1 87.67(11) . . ?
O13 Ti2 Ti1 44.05(11) 2_666 . ?
O21 Ti2 Ti1 133.33(12) . . ?
O34 Ti2 Ti5 126.88(15) . . ?
O35 Ti2 Ti5 134.08(14) . . ?
O24 Ti2 Ti5 85.45(13) . . ?
O22 Ti2 Ti5 37.29(11) . . ?
O13 Ti2 Ti5 39.96(11) 2_666 . ?
O21 Ti2 Ti5 81.08(11) . . ?
Ti1 Ti2 Ti5 61.14(3) . . ?
O34 Ti2 Ti12 92.62(15) . . ?
O35 Ti2 Ti12 123.80(15) . . ?
O24 Ti2 Ti12 138.19(13) . . ?
O22 Ti2 Ti12 41.82(11) . . ?
O13 Ti2 Ti12 85.81(11) 2_666 . ?
O21 Ti2 Ti12 34.19(11) . . ?
Ti1 Ti2 Ti12 119.34(4) . . ?
Ti5 Ti2 Ti12 58.20(3) . . ?
O31 Ti3 O30 95.8(2) . . ?
O31 Ti3 O26 96.72(18) . . ?
O30 Ti3 O26 89.56(18) . . ?
O31 Ti3 O25 165.68(18) . . ?
O30 Ti3 O25 94.53(18) . . ?
O26 Ti3 O25 93.25(16) . . ?
O31 Ti3 O23 94.48(18) . . ?
O30 Ti3 O23 162.83(18) . . ?
O26 Ti3 O23 75.58(17) . . ?
O25 Ti3 O23 78.06(15) . . ?
O31 Ti3 O2 95.83(18) . 2_666 ?
O30 Ti3 O2 99.10(18) . 2_666 ?
O26 Ti3 O2 163.95(17) . 2_666 ?
O25 Ti3 O2 72.72(16) . 2_666 ?
O23 Ti3 O2 93.49(16) . 2_666 ?
O31 Ti3 Ti5 129.15(15) . . ?
O30 Ti3 Ti5 134.77(14) . . ?
O26 Ti3 Ti5 81.34(12) . . ?
O25 Ti3 Ti5 42.59(11) . . ?
O23 Ti3 Ti5 35.48(11) . . ?
O2 Ti3 Ti5 82.98(12) 2_666 . ?
O31 Ti3 Ti4 93.16(14) . . ?
O30 Ti3 Ti4 125.10(14) . . ?
O26 Ti3 Ti4 35.56(12) . . ?
O25 Ti3 Ti4 88.98(11) . . ?
O23 Ti3 Ti4 40.38(11) . . ?
O2 Ti3 Ti4 133.62(13) 2_666 . ?
Ti5 Ti3 Ti4 56.96(3) . . ?
O33 Ti4 O32 97.8(2) . . ?
O33 Ti4 O26 94.09(19) . . ?
O32 Ti4 O26 96.56(19) . . ?
O33 Ti4 O22 93.48(18) . . ?
O32 Ti4 O22 163.56(18) . . ?
O26 Ti4 O22 94.53(17) . . ?
O33 Ti4 O20 99.56(19) . . ?
O32 Ti4 O20 88.48(18) . . ?
O26 Ti4 O20 164.69(17) . . ?
O22 Ti4 O20 77.83(16) . . ?
O33 Ti4 O23 164.84(18) . . ?
O32 Ti4 O23 93.68(17) . . ?
O26 Ti4 O23 74.70(16) . . ?
O22 Ti4 O23 77.59(15) . . ?
O20 Ti4 O23 90.59(16) . . ?
O33 Ti4 Ti5 132.99(14) . . ?
O32 Ti4 Ti5 129.20(14) . . ?
O26 Ti4 Ti5 83.33(12) . . ?
O22 Ti4 Ti5 40.52(11) . . ?
O20 Ti4 Ti5 82.30(11) . . ?
O23 Ti4 Ti5 37.08(10) . . ?
O33 Ti4 Ti3 130.01(15) . . ?
O32 Ti4 Ti3 92.56(14) . . ?
O26 Ti4 Ti3 36.01(12) . . ?
O22 Ti4 Ti3 89.30(12) . . ?
O20 Ti4 Ti3 129.62(12) . . ?
O23 Ti4 Ti3 39.05(11) . . ?
Ti5 Ti4 Ti3 58.85(3) . . ?
O33 Ti4 Ti12 94.86(15) . . ?
O32 Ti4 Ti12 123.63(15) . . ?
O26 Ti4 Ti12 136.97(13) . . ?
O22 Ti4 Ti12 42.97(11) . . ?
O20 Ti4 Ti12 35.18(11) . . ?
O23 Ti4 Ti12 86.95(11) . . ?
Ti5 Ti4 Ti12 60.36(3) . . ?
Ti3 Ti4 Ti12 119.08(4) . . ?
O23 Ti5 O36 111.55(18) . . ?
O23 Ti5 O18 101.78(17) . . ?
O36 Ti5 O18 89.28(17) . . ?
O23 Ti5 O22 86.51(17) . . ?
O36 Ti5 O22 161.49(17) . . ?
O18 Ti5 O22 82.83(16) . . ?
O23 Ti5 O13 154.29(18) . 2_666 ?
O36 Ti5 O13 84.65(16) . 2_666 ?
O18 Ti5 O13 98.12(16) . 2_666 ?
O22 Ti5 O13 79.96(16) . 2_666 ?
O23 Ti5 O25 83.00(17) . . ?
O36 Ti5 O25 84.19(16) . . ?
O18 Ti5 O25 173.01(16) . . ?
O22 Ti5 O25 102.68(16) . . ?
O13 Ti5 O25 78.84(16) 2_666 . ?
O23 Ti5 Ti4 44.43(13) . . ?
O36 Ti5 Ti4 155.60(13) . . ?
O18 Ti5 Ti4 92.11(12) . . ?
O22 Ti5 Ti4 42.09(11) . . ?
O13 Ti5 Ti4 119.18(11) 2_666 . ?
O25 Ti5 Ti4 94.86(11) . . ?
O23 Ti5 Ti10 155.97(13) . 2_666 ?
O36 Ti5 Ti10 45.25(12) . 2_666 ?
O18 Ti5 Ti10 86.10(12) . 2_666 ?
O22 Ti5 Ti10 117.18(12) . 2_666 ?
O13 Ti5 Ti10 41.00(11) 2_666 2_666 ?
O25 Ti5 Ti10 87.53(11) . 2_666 ?
Ti4 Ti5 Ti10 159.14(5) . 2_666 ?
O23 Ti5 Ti3 40.95(13) . . ?
O36 Ti5 Ti3 101.17(13) . . ?
O18 Ti5 Ti3 142.58(12) . . ?
O22 Ti5 Ti3 95.20(12) . . ?
O13 Ti5 Ti3 118.43(12) 2_666 . ?
O25 Ti5 Ti3 42.06(11) . . ?
Ti4 Ti5 Ti3 64.19(4) . . ?
Ti10 Ti5 Ti3 126.38(5) 2_666 . ?
O23 Ti5 Ti12 95.33(13) . . ?
O36 Ti5 Ti12 125.57(13) . . ?
O18 Ti5 Ti12 37.84(11) . . ?
O22 Ti5 Ti12 45.00(12) . . ?
O13 Ti5 Ti12 90.45(11) 2_666 . ?
O25 Ti5 Ti12 147.58(12) . . ?
Ti4 Ti5 Ti12 63.74(4) . . ?
Ti10 Ti5 Ti12 104.33(4) 2_666 . ?
Ti3 Ti5 Ti12 127.77(4) . . ?
O23 Ti5 Ti2 122.54(13) . . ?
O36 Ti5 Ti2 124.45(12) . . ?
O18 Ti5 Ti2 91.35(12) . . ?
O22 Ti5 Ti2 39.62(11) . . ?
O13 Ti5 Ti2 40.36(11) 2_666 . ?
O25 Ti5 Ti2 90.30(11) . . ?
Ti4 Ti5 Ti2 79.88(4) . . ?
Ti10 Ti5 Ti2 79.38(4) 2_666 . ?
Ti3 Ti5 Ti2 110.79(4) . . ?
Ti12 Ti5 Ti2 63.28(4) . . ?
O23 Ti5 Ti1 115.83(14) . . ?
O36 Ti5 Ti1 88.37(12) . . ?
O18 Ti5 Ti1 140.33(12) . . ?
O22 Ti5 Ti1 87.12(12) . . ?
O13 Ti5 Ti1 42.25(11) 2_666 . ?
O25 Ti5 Ti1 37.26(11) . . ?
Ti4 Ti5 Ti1 105.60(4) . . ?
Ti10 Ti5 Ti1 64.82(4) 2_666 . ?
Ti3 Ti5 Ti1 76.39(4) . . ?
Ti12 Ti5 Ti1 121.80(4) . . ?
Ti2 Ti5 Ti1 58.53(3) . . ?
O4 Ti6 O3 96.87(19) . . ?
O4 Ti6 O9 98.08(19) . . ?
O3 Ti6 O9 91.2(2) . . ?
O4 Ti6 O10 90.53(18) . . ?
O3 Ti6 O10 172.08(19) . . ?
O9 Ti6 O10 90.55(17) . . ?
O4 Ti6 O36 166.67(18) . 2_666 ?
O3 Ti6 O36 95.53(17) . 2_666 ?
O9 Ti6 O36 76.76(16) . 2_666 ?
O10 Ti6 O36 77.36(15) . 2_666 ?
O4 Ti6 O16 99.49(17) . 2_666 ?
O3 Ti6 O16 85.31(19) . 2_666 ?
O9 Ti6 O16 162.37(16) . 2_666 ?
O10 Ti6 O16 90.70(15) . 2_666 ?
O36 Ti6 O16 86.36(14) 2_666 2_666 ?
O4 Ti6 Ti7 128.09(15) . . ?
O3 Ti6 Ti7 95.11(15) . . ?
O9 Ti6 Ti7 31.29(12) . . ?
O10 Ti6 Ti7 82.45(12) . . ?
O36 Ti6 Ti7 45.50(11) 2_666 . ?
O16 Ti6 Ti7 131.77(10) 2_666 . ?
O4 Ti6 Ti10 125.29(14) . . ?
O3 Ti6 Ti10 137.71(15) . . ?
O9 Ti6 Ti10 86.36(12) . . ?
O10 Ti6 Ti10 34.77(11) . . ?
O36 Ti6 Ti10 42.90(11) 2_666 . ?
O16 Ti6 Ti10 84.66(10) 2_666 . ?
Ti7 Ti6 Ti10 63.13(4) . . ?
O9 Ti7 O1 96.7(2) . . ?
O9 Ti7 O12 105.43(18) . . ?
O1 Ti7 O12 94.93(19) . . ?
O9 Ti7 O2 104.73(18) . . ?
O1 Ti7 O2 94.64(19) . . ?
O12 Ti7 O2 146.98(17) . . ?
O9 Ti7 O25 149.66(18) . 2_666 ?
O1 Ti7 O25 113.31(18) . 2_666 ?
O12 Ti7 O25 77.64(16) . 2_666 ?
O2 Ti7 O25 69.55(15) . 2_666 ?
O9 Ti7 O36 77.09(17) . 2_666 ?
O1 Ti7 O36 169.32(18) . 2_666 ?
O12 Ti7 O36 78.66(15) . 2_666 ?
O2 Ti7 O36 95.34(16) . 2_666 ?
O25 Ti7 O36 73.95(14) 2_666 2_666 ?
O9 Ti7 Ti6 34.86(14) . . ?
O1 Ti7 Ti6 130.72(15) . . ?
O12 Ti7 Ti6 92.69(12) . . ?
O2 Ti7 Ti6 104.61(13) . . ?
O25 Ti7 Ti6 115.89(11) 2_666 . ?
O36 Ti7 Ti6 42.27(10) 2_666 . ?
O9 Ti7 Ti1 145.46(14) . 2_666 ?
O1 Ti7 Ti1 98.17(15) . 2_666 ?
O12 Ti7 Ti1 42.34(12) . 2_666 ?
O2 Ti7 Ti1 104.94(12) . 2_666 ?
O25 Ti7 Ti1 37.77(10) 2_666 2_666 ?
O36 Ti7 Ti1 82.92(10) 2_666 2_666 ?
Ti6 Ti7 Ti1 119.01(5) . 2_666 ?
O9 Ti7 Ti5 110.66(14) . 2_666 ?
O1 Ti7 Ti5 152.67(15) . 2_666 ?
O12 Ti7 Ti5 78.67(12) . 2_666 ?
O2 Ti7 Ti5 78.40(12) . 2_666 ?
O25 Ti7 Ti5 39.45(10) 2_666 2_666 ?
O36 Ti7 Ti5 34.79(10) 2_666 2_666 ?
Ti6 Ti7 Ti5 76.44(4) . 2_666 ?
Ti1 Ti7 Ti5 59.30(3) 2_666 2_666 ?
O9 Ti7 Ti10 85.11(14) . . ?
O1 Ti7 Ti10 131.13(15) . . ?
O12 Ti7 Ti10 39.23(12) . . ?
O2 Ti7 Ti10 132.28(12) . . ?
O25 Ti7 Ti10 78.84(11) 2_666 . ?
O36 Ti7 Ti10 40.56(10) 2_666 . ?
Ti6 Ti7 Ti10 58.74(3) . . ?
Ti1 Ti7 Ti10 61.77(3) 2_666 . ?
Ti5 Ti7 Ti10 54.94(3) 2_666 . ?
O7 Ti8 O8 95.8(2) . . ?
O7 Ti8 O11 97.25(18) . . ?
O8 Ti8 O11 89.51(19) . . ?
O7 Ti8 O12 164.70(19) . . ?
O8 Ti8 O12 93.39(18) . . ?
O11 Ti8 O12 95.04(17) . . ?
O7 Ti8 O40 95.12(18) . . ?
O8 Ti8 O40 163.13(18) . . ?
O11 Ti8 O40 76.37(16) . . ?
O12 Ti8 O40 78.96(15) . . ?
O7 Ti8 O28 94.08(18) . 2_666 ?
O8 Ti8 O28 96.99(18) . 2_666 ?
O11 Ti8 O28 166.31(17) . 2_666 ?
O12 Ti8 O28 72.62(16) . 2_666 ?
O40 Ti8 O28 95.02(16) . 2_666 ?
O7 Ti8 Ti10 129.06(15) . . ?
O8 Ti8 Ti10 134.99(14) . . ?
O11 Ti8 Ti10 82.07(12) . . ?
O12 Ti8 Ti10 44.13(11) . . ?
O40 Ti8 Ti10 34.86(10) . . ?
O28 Ti8 Ti10 84.82(12) 2_666 . ?
O7 Ti8 Ti9 95.88(14) . . ?
O8 Ti8 Ti9 124.84(14) . . ?
O11 Ti8 Ti9 35.54(12) . . ?
O12 Ti8 Ti9 88.85(11) . . ?
O40 Ti8 Ti9 40.93(11) . . ?
O28 Ti8 Ti9 135.47(13) 2_666 . ?
Ti10 Ti8 Ti9 55.80(3) . . ?
O7 Ti8 Ti1 128.30(14) . 2_666 ?
O8 Ti8 Ti1 95.87(14) . 2_666 ?
O11 Ti8 Ti1 133.00(13) . 2_666 ?
O12 Ti8 Ti1 38.14(11) . 2_666 ?
O40 Ti8 Ti1 87.38(11) . 2_666 ?
O28 Ti8 Ti1 34.49(11) 2_666 2_666 ?
Ti10 Ti8 Ti1 61.56(3) . 2_666 ?
Ti9 Ti8 Ti1 117.19(4) . 2_666 ?
O5 Ti9 O6 97.96(19) . . ?
O5 Ti9 O10 96.95(17) . . ?
O6 Ti9 O10 164.57(18) . . ?
O5 Ti9 O11 91.82(18) . . ?
O6 Ti9 O11 94.12(18) . . ?
O10 Ti9 O11 89.33(17) . . ?
O5 Ti9 O15 94.80(18) . . ?
O6 Ti9 O15 90.33(18) . . ?
O10 Ti9 O15 84.49(16) . . ?
O11 Ti9 O15 171.44(17) . . ?
O5 Ti9 O40 163.61(18) . . ?
O6 Ti9 O40 90.88(17) . . ?
O10 Ti9 O40 75.64(15) . . ?
O11 Ti9 O40 73.71(16) . . ?
O15 Ti9 O40 98.94(16) . . ?
O5 Ti9 Ti10 135.48(14) . . ?
O6 Ti9 Ti10 126.54(14) . . ?
O10 Ti9 Ti10 38.84(11) . . ?
O11 Ti9 Ti10 84.45(12) . . ?
O15 Ti9 Ti10 87.02(12) . . ?
O40 Ti9 Ti10 37.46(10) . . ?
O5 Ti9 Ti8 126.50(14) . . ?
O6 Ti9 Ti8 91.25(14) . . ?
O10 Ti9 Ti8 83.03(12) . . ?
O11 Ti9 Ti8 34.79(11) . . ?
O15 Ti9 Ti8 137.94(12) . . ?
O40 Ti9 Ti8 39.01(11) . . ?
Ti10 Ti9 Ti8 59.08(3) . . ?
O40 Ti10 O10 87.10(17) . . ?
O40 Ti10 O14 105.22(19) . . ?
O10 Ti10 O14 95.54(17) . . ?
O40 Ti10 O13 111.70(17) . . ?
O10 Ti10 O13 158.53(17) . . ?
O14 Ti10 O13 89.55(17) . . ?
O40 Ti10 O12 82.67(17) . . ?
O10 Ti10 O12 94.65(17) . . ?
O14 Ti10 O12 167.40(17) . . ?
O13 Ti10 O12 78.29(16) . . ?
O40 Ti10 O36 153.76(18) . 2_666 ?
O10 Ti10 O36 78.32(16) . 2_666 ?
O14 Ti10 O36 97.87(17) . 2_666 ?
O13 Ti10 O36 80.33(15) . 2_666 ?
O12 Ti10 O36 76.98(15) . 2_666 ?
O40 Ti10 Ti9 46.53(13) . . ?
O10 Ti10 Ti9 41.36(12) . . ?
O14 Ti10 Ti9 97.48(13) . . ?
O13 Ti10 Ti9 158.19(12) . . ?
O12 Ti10 Ti9 95.07(11) . . ?
O36 Ti10 Ti9 118.76(11) 2_666 . ?
O40 Ti10 Ti5 152.86(13) . 2_666 ?
O10 Ti10 Ti5 116.50(13) . 2_666 ?
O14 Ti10 Ti5 86.60(13) . 2_666 ?
O13 Ti10 Ti5 42.87(11) . 2_666 ?
O12 Ti10 Ti5 82.22(11) . 2_666 ?
O36 Ti10 Ti5 38.95(10) 2_666 2_666 ?
Ti9 Ti10 Ti5 157.64(5) . 2_666 ?
O40 Ti10 Ti8 40.96(13) . . ?
O10 Ti10 Ti8 89.71(12) . . ?
O14 Ti10 Ti8 145.57(14) . . ?
O13 Ti10 Ti8 97.83(12) . . ?
O12 Ti10 Ti8 41.75(11) . . ?
O36 Ti10 Ti8 116.49(12) 2_666 . ?
Ti9 Ti10 Ti8 65.12(4) . . ?
Ti5 Ti10 Ti8 121.14(5) 2_666 . ?
O40 Ti10 Ti6 122.48(13) . . ?
O10 Ti10 Ti6 36.89(12) . . ?
O14 Ti10 Ti6 94.76(14) . . ?
O13 Ti10 Ti6 121.99(12) . . ?
O12 Ti10 Ti6 88.96(11) . . ?
O36 Ti10 Ti6 41.74(10) 2_666 . ?
Ti9 Ti10 Ti6 78.14(4) . . ?
Ti5 Ti10 Ti6 79.62(4) 2_666 . ?
Ti8 Ti10 Ti6 109.12(4) . . ?
O40 Ti10 Ti7 113.76(14) . . ?
O10 Ti10 Ti7 79.52(12) . . ?
O14 Ti10 Ti7 140.27(14) . . ?
O13 Ti10 Ti7 83.24(12) . . ?
O12 Ti10 Ti7 35.65(11) . . ?
O36 Ti10 Ti7 42.42(11) 2_666 . ?
Ti9 Ti10 Ti7 103.56(4) . . ?
Ti5 Ti10 Ti7 61.95(3) 2_666 . ?
Ti8 Ti10 Ti7 74.14(4) . . ?
Ti6 Ti10 Ti7 58.13(4) . . ?
O40 Ti10 Ti1 94.16(13) . 2_666 ?
O10 Ti10 Ti1 133.91(13) . 2_666 ?
O14 Ti10 Ti1 127.95(13) . 2_666 ?
O13 Ti10 Ti1 38.62(12) . 2_666 ?
O12 Ti10 Ti1 40.35(11) . 2_666 ?
O36 Ti10 Ti1 80.97(11) 2_666 2_666 ?
Ti9 Ti10 Ti1 128.86(5) . 2_666 ?
Ti5 Ti10 Ti1 60.16(3) 2_666 2_666 ?
Ti8 Ti10 Ti1 63.95(3) . 2_666 ?
Ti6 Ti10 Ti1 114.64(4) . 2_666 ?
Ti7 Ti10 Ti1 57.89(3) . 2_666 ?
O16 Ti11 O14 117.65(19) . . ?
O16 Ti11 O18 120.97(19) . . ?
O14 Ti11 O18 120.80(19) . . ?
O16 Ti11 O17 79.0(3) . . ?
O14 Ti11 O17 97.1(3) . . ?
O18 Ti11 O17 86.5(3) . . ?
O16 Ti11 O14 105.58(18) . 2_666 ?
O14 Ti11 O14 83.7(2) . 2_666 ?
O18 Ti11 O14 88.34(17) . 2_666 ?
O17 Ti11 O14 174.4(3) . 2_666 ?
O16 Ti11 Ti11 118.83(16) . 2_666 ?
O14 Ti11 Ti11 45.35(14) . 2_666 ?
O18 Ti11 Ti11 107.40(15) . 2_666 ?
O17 Ti11 Ti11 142.2(3) . 2_666 ?
O14 Ti11 Ti11 38.39(12) 2_666 2_666 ?
O16 Ti11 Ti10 85.96(14) . 2_666 ?
O14 Ti11 Ti10 114.89(15) . 2_666 ?
O18 Ti11 Ti10 77.31(13) . 2_666 ?
O17 Ti11 Ti10 148.0(3) . 2_666 ?
O14 Ti11 Ti10 31.59(12) 2_666 2_666 ?
Ti11 Ti11 Ti10 69.72(6) 2_666 2_666 ?
O16 Ti11 Ti5 101.08(14) . . ?
O14 Ti11 Ti5 139.24(15) . . ?
O18 Ti11 Ti5 28.32(12) . . ?
O17 Ti11 Ti5 102.5(3) . . ?
O14 Ti11 Ti5 73.56(12) 2_666 . ?
Ti11 Ti11 Ti5 105.70(8) 2_666 . ?
Ti10 Ti11 Ti5 52.78(4) 2_666 . ?
O15 Ti12 O20 105.86(18) . . ?
O15 Ti12 O21 106.98(18) . . ?
O20 Ti12 O21 146.65(18) . . ?
O15 Ti12 O18 94.88(18) . . ?
O20 Ti12 O18 89.74(16) . . ?
O21 Ti12 O18 93.10(16) . . ?
O15 Ti12 O19 97.81(19) . . ?
O20 Ti12 O19 84.89(17) . . ?
O21 Ti12 O19 85.12(17) . . ?
O18 Ti12 O19 167.15(18) . . ?
O15 Ti12 O22 170.07(18) . . ?
O20 Ti12 O22 74.61(16) . . ?
O21 Ti12 O22 74.06(15) . . ?
O18 Ti12 O22 75.19(15) . . ?
O19 Ti12 O22 92.11(16) . . ?
O15 Ti12 Ti5 131.76(14) . . ?
O20 Ti12 Ti5 79.59(12) . . ?
O21 Ti12 Ti5 82.94(12) . . ?
O18 Ti12 Ti5 36.89(12) . . ?
O19 Ti12 Ti5 130.35(13) . . ?
O22 Ti12 Ti5 38.31(10) . . ?
O15 Ti12 Ti4 142.57(14) . . ?
O20 Ti12 Ti4 36.85(12) . . ?
O21 Ti12 Ti4 110.43(12) . . ?
O18 Ti12 Ti4 84.30(12) . . ?
O19 Ti12 Ti4 84.40(13) . . ?
O22 Ti12 Ti4 38.06(10) . . ?
Ti5 Ti12 Ti4 55.90(3) . . ?
O15 Ti12 Ti2 143.20(14) . . ?
O20 Ti12 Ti2 110.92(13) . . ?
O21 Ti12 Ti2 36.38(12) . . ?
O18 Ti12 Ti2 86.35(12) . . ?
O19 Ti12 Ti2 84.70(13) . . ?
O22 Ti12 Ti2 37.97(10) . . ?
Ti5 Ti12 Ti2 58.52(3) . . ?
Ti4 Ti12 Ti2 74.20(4) . . ?

loop_
_geom_bond_atom_site_label_1
_geom_bond_atom_site_label_2
_geom_bond_distance
_geom_bond_site_symmetry_2
_geom_bond_publ_flag
C1 O1 1.369(7) . ?
C1 C6 1.394(10) . ?
C1 C2 1.397(9) . ?
C2 C3 1.385(10) . ?
C2 C81 1.503(9) . ?
C3 C4 1.407(11) . ?
C3 H3A 0.9500 . ?
C4 C5 1.389(11) . ?
C4 C7 1.537(12) . ?
C5 C6 1.395(10) . ?
C5 H5A 0.9500 . ?
C6 C82 1.504(10) . ?
C7 C8 1.461(19) . ?
C7 C9 1.504(15) . ?
C7 C10 1.526(19) . ?
C8 H8A 0.9800 . ?
C8 H8B 0.9800 . ?
C8 H8C 0.9800 . ?
C9 H9A 0.9800 . ?
C9 H9B 0.9800 . ?
C9 H9C 0.9800 . ?
C10 H10A 0.9800 . ?
C10 H10B 0.9800 . ?
C10 H10C 0.9800 . ?
C11 O2 1.390(8) . ?
C11 C12 1.391(10) . ?
C11 C16 1.418(10) . ?
C12 C13 1.405(10) . ?
C12 C83 1.500(10) . ?
C13 C14 1.365(12) . ?
C13 H13A 0.9500 . ?
C14 C15 1.401(12) . ?
C14 C17 1.539(12) . ?
C15 C16 1.384(10) . ?
C15 H15A 0.9500 . ?
C16 C82 1.530(11) . ?
C17 C19 1.505(15) . ?
C17 C20 1.517(16) . ?
C17 C18 1.561(17) . ?
C18 H18A 0.9800 . ?
C18 H18B 0.9800 . ?
C18 H18C 0.9800 . ?
C19 H19A 0.9800 . ?
C19 H19B 0.9800 . ?
C19 H19C 0.9800 . ?
C20 H20A 0.9800 . ?
C20 H20B 0.9800 . ?
C20 H20C 0.9800 . ?
C21 O3 1.350(8) . ?
C21 C22 1.389(10) . ?
C21 C26 1.390(10) . ?
C22 C23 1.407(10) . ?
C22 C84 1.501(10) . ?
C23 C24 1.401(12) . ?
C23 H23A 0.9500 . ?
C24 C25 1.367(11) . ?
C24 C27 1.543(12) . ?
C25 C26 1.412(10) . ?
C25 H25A 0.9500 . ?
C26 C83 1.514(10) . ?
C27 C30 1.46(2) . ?
C27 C28 1.475(16) . ?
C27 C29 1.535(9) . ?
C28 H28A 0.9800 . ?
C28 H28B 0.9800 . ?
C28 H28C 0.9800 . ?
C29 H29A 0.9800 . ?
C29 H29B 0.9800 . ?
C29 H29C 0.9800 . ?
C30 H30A 0.9800 . ?
C30 H30B 0.9800 . ?
C30 H30C 0.9800 . ?
C31 O4 1.367(7) . ?
C31 C36 1.398(9) . ?
C31 C32 1.404(10) . ?
C32 C33 1.384(10) . ?
C32 C84 1.510(10) . ?
C33 C34 1.384(12) . ?
C33 H33A 0.9500 . ?
C34 C35 1.404(12) . ?
C34 C37 1.531(12) . ?
C35 C36 1.387(10) . ?
C35 H35A 0.9500 . ?
C36 C85 1.517(9) . ?
C37 C38 1.385(18) . ?
C37 C39 1.469(14) . ?
C37 C40 1.67(2) . ?
C38 H38A 0.9800 . ?
C38 H38B 0.9800 . ?
C38 H38C 0.9800 . ?
C39 H39A 0.9800 . ?
C39 H39B 0.9800 . ?
C39 H39C 0.9800 . ?
C40 H40A 0.9800 . ?
C40 H40B 0.9800 . ?
C40 H40C 0.9800 . ?
C41 O5 1.347(7) . ?
C41 C46 1.399(9) . ?
C41 C42 1.401(9) . ?
C42 C43 1.393(9) . ?
C42 C85 1.528(9) . ?
C43 C44 1.383(9) . ?
C43 H43A 0.9500 . ?
C44 C45 1.389(9) . ?
C44 C47 1.548(9) . ?
C45 C46 1.386(9) . ?
C45 H45A 0.9500 . ?
C46 C86 1.499(9) . ?
C47 C48 1.505(10) . ?
C47 C49 1.548(10) . ?
C47 C50 1.557(11) . ?
C48 H48A 0.9800 . ?
C48 H48B 0.9800 . ?
C48 H48C 0.9800 . ?
C49 H49A 0.9800 . ?
C49 H49B 0.9800 . ?
C49 H49C 0.9800 . ?
C50 H50A 0.9800 . ?
C50 H50B 0.9800 . ?
C50 H50C 0.9800 . ?
C51 O6 1.340(7) . ?
C51 C56 1.373(10) . ?
C51 C52 1.400(9) . ?
C52 C53 1.386(10) . ?
C52 C86 1.524(9) . ?
C53 C54 1.399(12) . ?
C53 H53A 0.9500 . ?
C54 C55 1.394(13) . ?
C54 C57 1.551(14) . ?
C55 C56 1.406(11) . ?
C55 H55A 0.9500 . ?
C56 C87 1.530(10) . ?
C57 C59 1.408(16) . ?
C57 C58 1.55(2) . ?
C57 C60 1.74(2) . ?
C58 H58A 0.9800 . ?
C58 H58B 0.9800 . ?
C58 H58C 0.9800 . ?
C59 H59A 0.9800 . ?
C59 H59B 0.9800 . ?
C59 H59C 0.9800 . ?
C60 H60A 0.9800 . ?
C60 H60B 0.9800 . ?
C60 H60C 0.9800 . ?
C61 O7 1.371(8) . ?
C61 C62 1.386(10) . ?
C61 C66 1.393(10) . ?
C62 C63 1.431(10) . ?
C62 C87 1.490(11) . ?
C63 C64 1.362(12) . ?
C63 H63A 0.9500 . ?
C64 C65 1.374(13) . ?
C64 C67 1.550(12) . ?
C65 C66 1.393(10) . ?
C65 H65A 0.9500 . ?
C66 C88 1.504(11) . ?
C67 C70 1.476(18) . ?
C67 C69 1.522(17) . ?
C67 C68 1.533(17) . ?
C68 H68A 0.9800 . ?
C68 H68B 0.9800 . ?
C68 H68C 0.9800 . ?
C69 H69A 0.9800 . ?
C69 H69B 0.9800 . ?
C69 H69C 0.9800 . ?
C70 H70A 0.9800 . ?
C70 H70B 0.9800 . ?
C70 H70C 0.9800 . ?
C71 O8 1.359(8) . ?
C71 C76 1.378(9) . ?
C71 C72 1.425(9) . ?
C72 C73 1.393(10) . ?
C72 C88 1.504(10) . ?
C73 C74 1.393(10) . ?
C73 H73A 0.9500 . ?
C74 C75 1.367(10) . ?
C74 C77 1.541(10) . ?
C75 C76 1.394(9) . ?
C75 H75A 0.9500 . ?
C76 C81 1.512(9) . ?
C77 C79 1.392(16) . ?
C77 C78 1.429(13) . ?
C77 C80 1.595(18) . ?
C78 H78A 0.9800 . ?
C78 H78B 0.9800 . ?
C78 H78C 0.9800 . ?
C79 H79A 0.9800 . ?
C79 H79B 0.9800 . ?
C79 H79C 0.9800 . ?
C80 H80A 0.9800 . ?
C80 H80B 0.9800 . ?
C80 H80C 0.9800 . ?
C81 H81A 0.9900 . ?
C81 H81B 0.9900 . ?
C82 H82A 0.9900 . ?
C82 H82B 0.9900 . ?
C83 H83A 0.9900 . ?
C83 H83B 0.9900 . ?
C84 H84A 0.9900 . ?
C84 H84B 0.9900 . ?
C85 H85A 0.9900 . ?
C85 H85B 0.9900 . ?
C86 H86A 0.9900 . ?
C86 H86B 0.9900 . ?
C87 H87A 0.9900 . ?
C87 H87B 0.9900 . ?
C88 H88A 0.9900 . ?
C88 H88B 0.9900 . ?
C91 O28 1.394(7) . ?
C91 C96 1.401(10) . ?
C91 C92 1.404(10) . ?
C92 C93 1.410(10) . ?
C92 C186 1.503(10) . ?
C93 C94 1.373(11) . ?
C93 H93A 0.9500 . ?
C94 C95 1.387(11) . ?
C94 C97 1.540(11) . ?
C95 C96 1.383(10) . ?
C95 H95A 0.9500 . ?
C96 C172 1.518(10) . ?
C97 C99 1.503(15) . ?
C97 C100 1.506(16) . ?
C97 C98 1.512(17) . ?
C98 H98A 0.9800 . ?
C98 H98B 0.9800 . ?
C98 H98C 0.9800 . ?
C99 H99A 0.9800 . ?
C99 H99B 0.9800 . ?
C99 H99C 0.9800 . ?
C100 H10D 0.9800 . ?
C100 H10E 0.9800 . ?
C100 H10F 0.9800 . ?
C101 O29 1.372(7) . ?
C101 C102 1.381(9) . ?
C101 C106 1.393(9) . ?
C102 C103 1.392(10) . ?
C102 C173 1.509(10) . ?
C103 C104 1.379(11) . ?
C103 H10G 0.9500 . ?
C104 C105 1.395(11) . ?
C104 C107 1.508(12) . ?
C105 C106 1.394(10) . ?
C105 H10H 0.9500 . ?
C106 C172 1.493(9) . ?
C107 C108 1.376(18) . ?
C107 C110 1.492(16) . ?
C107 C109 1.571(18) . ?
C108 H10I 0.9800 . ?
C108 H10J 0.9800 . ?
C108 H10K 0.9800 . ?
C109 H10L 0.9800 . ?
C109 H10M 0.9800 . ?
C109 H10N 0.9800 . ?
C110 H11A 0.9800 . ?
C110 H11B 0.9800 . ?
C110 H11C 0.9800 . ?
C111 O30 1.355(8) . ?
C111 C112 1.399(9) . ?
C111 C116 1.424(10) . ?
C112 C113 1.378(9) . ?
C112 C173 1.513(9) . ?
C113 C114 1.392(10) . ?
C113 H11D 0.9500 . ?
C114 C115 1.398(11) . ?
C114 C117 1.546(11) . ?
C115 C116 1.368(10) . ?
C115 H11E 0.9500 . ?
C116 C181 1.505(10) . ?
C117 C119 1.488(13) . ?
C117 C118 1.497(13) . ?
C117 C120 1.585(15) . ?
C118 H11F 0.9800 . ?
C118 H11G 0.9800 . ?
C118 H11H 0.9800 . ?
C119 H11I 0.9800 . ?
C119 H11J 0.9800 . ?
C119 H11K 0.9800 . ?
C120 H12A 0.9800 . ?
C120 H12B 0.9800 . ?
C120 H12C 0.9800 . ?
C121 O31 1.367(8) . ?
C121 C126 1.390(10) . ?
C121 C122 1.405(10) . ?
C122 C123 1.389(10) . ?
C122 C175 1.511(11) . ?
C123 C124 1.374(11) . ?
C123 H12D 0.9500 . ?
C124 C125 1.385(11) . ?
C124 C127 1.549(10) . ?
C125 C126 1.402(10) . ?
C125 H12E 0.9500 . ?
C126 C181 1.510(10) . ?
C127 C129 1.468(16) . ?
C127 C128 1.498(13) . ?
C127 C130 1.545(15) . ?
C128 H12F 0.9800 . ?
C128 H12G 0.9800 . ?
C128 H12H 0.9800 . ?
C129 H12I 0.9800 . ?
C129 H12J 0.9800 . ?
C129 H12K 0.9800 . ?
C130 H13B 0.9800 . ?
C130 H13C 0.9800 . ?
C130 H13D 0.9800 . ?
C131 O32 1.346(8) . ?
C131 C136 1.370(10) . ?
C131 C132 1.391(10) . ?
C132 C133 1.402(10) . ?
C132 C176 1.526(10) . ?
C133 C134 1.356(12) . ?
C133 H13E 0.9500 . ?
C134 C135 1.371(12) . ?
C134 C137 1.560(12) . ?
C135 C136 1.397(10) . ?
C135 H13F 0.9500 . ?
C136 C175 1.558(10) . ?
C137 C140 1.34(2) . ?
C137 C139 1.481(18) . ?
C137 C138 1.80(2) . ?
C138 H13G 0.9800 . ?
C138 H13H 0.9800 . ?
C138 H13I 0.9800 . ?
C139 H13J 0.9800 . ?
C139 H13K 0.9800 . ?
C139 H13L 0.9800 . ?
C140 H14A 0.9800 . ?
C140 H14B 0.9800 . ?
C140 H14C 0.9800 . ?
C141 O33 1.351(7) . ?
C141 C146 1.391(10) . ?
C141 C142 1.400(10) . ?
C142 C143 1.391(10) . ?
C142 C176 1.513(10) . ?
C143 C144 1.371(11) . ?
C143 H14D 0.9500 . ?
C144 C145 1.373(11) . ?
C144 C147 1.546(11) . ?
C145 C146 1.405(10) . ?
C145 H14E 0.9500 . ?
C146 C177 1.531(10) . ?
C147 C150 1.483(15) . ?
C147 C148 1.531(14) . ?
C147 C149 1.568(16) . ?
C148 H14F 0.9800 . ?
C148 H14G 0.9800 . ?
C148 H14H 0.9800 . ?
C149 H14I 0.9800 . ?
C149 H14J 0.9800 . ?
C149 H14K 0.9800 . ?
C150 H15B 0.9800 . ?
C150 H15C 0.9800 . ?
C150 H15D 0.9800 . ?
C151 O34 1.343(7) . ?
C151 C152 1.385(10) . ?
C151 C156 1.403(10) . ?
C152 C153 1.410(10) . ?
C152 C177 1.514(11) . ?
C153 C154 1.360(13) . ?
C153 H15E 0.9500 . ?
C154 C155 1.395(13) . ?
C154 C157 1.481(12) . ?
C155 C156 1.434(10) . ?
C155 H15F 0.9500 . ?
C156 C178 1.487(10) . ?
C157 C160 1.38(2) . ?
C157 C158 1.40(2) . ?
C157 C159 1.543(17) . ?
C158 H15G 0.9800 . ?
C158 H15H 0.9800 . ?
C158 H15I 0.9800 . ?
C159 H15J 0.9800 . ?
C159 H15K 0.9800 . ?
C159 H15L 0.9800 . ?
C160 H16A 0.9800 . ?
C160 H16B 0.9800 . ?
C160 H16C 0.9800 . ?
C161 O35 1.349(8) . ?
C161 C166 1.400(10) . ?
C161 C162 1.402(10) . ?
C162 C163 1.392(10) . ?
C162 C186 1.514(10) . ?
C163 C164 1.381(12) . ?
C163 H16D 0.9500 . ?
C164 C165 1.374(12) . ?
C164 C167 1.548(13) . ?
C165 C166 1.394(10) . ?
C165 H16E 0.9500 . ?
C166 C178 1.526(10) . ?
C167 C168 1.434(15) . ?
C167 C169 1.450(13) . ?
C167 C170 1.484(16) . ?
C168 H16F 0.9800 . ?
C168 H16G 0.9800 . ?
C168 H16H 0.9800 . ?
C169 H16I 0.9800 . ?
C169 H16J 0.9800 . ?
C169 H16K 0.9800 . ?
C170 H17A 0.9800 . ?
C170 H17B 0.9800 . ?
C170 H17C 0.9800 . ?
C172 H17E 0.9900 . ?
C172 H17F 0.9900 . ?
C173 H17G 0.9900 . ?
C173 H17H 0.9900 . ?
C174 O19 1.248(8) . ?
C174 N3 1.320(8) . ?
C174 H17I 0.9500 . ?
C175 H17J 0.9900 . ?
C175 H17K 0.9900 . ?
C176 H17L 0.9900 . ?
C176 H17M 0.9900 . ?
C177 H17N 0.9900 . ?
C177 H17O 0.9900 . ?
C178 H17P 0.9900 . ?
C178 H17Q 0.9900 . ?
C181 H18G 0.9900 . ?
C181 H18H 0.9900 . ?
C182 N3 1.458(9) . ?
C182 H18I 0.9800 . ?
C182 H18J 0.9800 . ?
C182 H18K 0.9800 . ?
C186 H18P 0.9900 . ?
C186 H18Q 0.9900 . ?
C187 N3 1.464(9) . ?
C187 H18R 0.9800 . ?
C187 H18S 0.9800 . ?
C187 H18T 0.9800 . ?
O1 Ti7 1.805(4) . ?
O2 Ti3 2.069(4) 2_666 ?
O2 Ti7 2.073(4) . ?
O3 Ti6 1.835(4) . ?
O4 Ti6 1.828(4) . ?
O5 Ti9 1.807(4) . ?
O6 Ti9 1.835(4) . ?
O7 Ti8 1.810(4) . ?
O8 Ti8 1.835(4) . ?
O9 Ti7 1.767(4) . ?
O9 Ti6 1.945(4) . ?
O10 Ti10 1.882(4) . ?
O10 Ti6 1.981(4) . ?
O10 Ti9 1.983(4) . ?
O11 Ti8 1.965(4) . ?
O11 Ti9 2.002(4) . ?
O12 Ti7 1.973(4) . ?
O12 Ti8 2.048(4) . ?
O12 Ti10 2.141(4) . ?
O12 Ti1 2.179(4) 2_666 ?
O13 Ti10 1.980(4) . ?
O13 Ti5 2.053(4) 2_666 ?
O13 Ti2 2.070(4) 2_666 ?
O13 Ti1 2.156(4) 2_666 ?
O14 Ti11 1.849(5) . ?
O14 Ti10 1.905(4) . ?
O14 Ti11 2.119(5) 2_666 ?
O15 Ti12 1.703(4) . ?
O15 Ti9 2.007(4) . ?
O16 Ti11 1.775(4) . ?
O16 Ti6 2.248(4) 2_666 ?
O17 Ti11 2.043(9) . ?
O18 Ti11 1.885(4) . ?
O18 Ti5 1.954(4) . ?
O18 Ti12 1.996(4) . ?
O19 Ti12 2.056(4) . ?
O20 Ti12 1.962(4) . ?
O20 Ti4 2.042(4) . ?
O21 Ti12 1.966(4) . ?
O21 Ti2 2.075(4) . ?
O22 Ti5 1.959(4) . ?
O22 Ti4 2.022(4) . ?
O22 Ti2 2.063(4) . ?
O22 Ti12 2.235(4) . ?
O23 Ti5 1.823(4) . ?
O23 Ti3 2.058(4) . ?
O23 Ti4 2.117(4) . ?
O24 Ti1 1.800(4) . ?
O24 Ti2 1.916(4) . ?
O25 Ti1 1.975(4) . ?
O25 Ti3 2.054(4) . ?
O25 Ti5 2.075(4) . ?
O25 Ti7 2.210(4) 2_666 ?
O26 Ti4 1.969(4) . ?
O26 Ti3 1.990(4) . ?
O28 Ti1 2.040(4) . ?
O28 Ti8 2.093(4) 2_666 ?
O29 Ti1 1.798(4) . ?
O30 Ti3 1.842(4) . ?
O31 Ti3 1.810(4) . ?
O32 Ti4 1.804(4) . ?
O33 Ti4 1.802(4) . ?
O34 Ti2 1.814(4) . ?
O35 Ti2 1.826(4) . ?
O36 Ti5 1.896(4) . ?
O36 Ti6 2.094(4) 2_666 ?
O36 Ti10 2.141(4) 2_666 ?
O36 Ti7 2.221(4) 2_666 ?
O40 Ti10 1.808(4) . ?
O40 Ti8 2.074(4) . ?
O40 Ti9 2.158(4) . ?
Ti1 O13 2.156(4) 2_666 ?
Ti1 O12 2.179(4) 2_666 ?
Ti1 Ti2 3.0929(16) . ?
Ti1 Ti5 3.1758(15) . ?
Ti1 Ti7 3.1853(16) 2_666 ?
Ti1 Ti10 3.3133(15) 2_666 ?
Ti1 Ti8 3.3852(15) 2_666 ?
Ti2 O13 2.070(4) 2_666 ?
Ti2 Ti5 3.1503(15) . ?
Ti2 Ti12 3.2993(16) . ?
Ti3 O2 2.069(4) 2_666 ?
Ti3 Ti5 3.0531(15) . ?
Ti3 Ti4 3.2118(16) . ?
Ti4 Ti5 2.9908(15) . ?
Ti4 Ti12 3.2391(16) . ?
Ti5 O13 2.053(4) 2_666 ?
Ti5 Ti10 2.9998(15) 2_666 ?
Ti5 Ti12 3.1393(15) . ?
Ti6 O36 2.094(4) 2_666 ?
Ti6 O16 2.248(4) 2_666 ?
Ti6 Ti7 3.1117(16) . ?
Ti6 Ti10 3.1323(15) . ?
Ti7 O25 2.210(4) 2_666 ?
Ti7 O36 2.221(4) 2_666 ?
Ti7 Ti1 3.1855(16) 2_666 ?
Ti7 Ti5 3.2341(15) 2_666 ?
Ti7 Ti10 3.2684(16) . ?
Ti8 O28 2.093(4) 2_666 ?
Ti8 Ti10 3.0671(15) . ?
Ti8 Ti9 3.2435(15) . ?
Ti8 Ti1 3.3852(15) 2_666 ?
Ti9 Ti10 2.9569(14) . ?
Ti10 O36 2.141(4) 2_666 ?
Ti10 Ti5 2.9999(15) 2_666 ?
Ti10 Ti1 3.3134(15) 2_666 ?
Ti11 O14 2.119(5) 2_666 ?
Ti11 Ti11 2.960(3) 2_666 ?
Ti11 Ti10 3.353(2) 2_666 ?
